data_7062912
loop_
_publ_author_name
'Assi, Navid'
'Lahoud, Christophe'
'Br\'azda, Petr'
'Z\'akutn\'a, Dominika'
'Rainer, Daniel N.'
'Hran\'i\<cek, Jakub'
'Rohl\'i\<cek, Jan'
'Tyrpekl, V\'aclav'

_publ_section_title
;
 Hydrothermal conversion of cerium oxalate to CeO2: a parade of oxalate
 and water coordination modes
;
_journal_issue 3
_journal_name_full 'New Journal of Chemistry'
_journal_page_first 1071
_journal_page_last 1075
_journal_paper_doi 10.1039/D3NJ04635D
_journal_volume 48
_journal_year 2024
_chemical_formula_sum 'C6 H4 Ce2 O17'
_chemical_formula_weight 628.3
_chemical_name_common 'cerium oxalate hydrate'
_space_group_IT_number 14
_space_group_name_Hall '-P 2yn'
_space_group_name_H-M_alt 'P 1 21/n 1'
_symmetry_cell_setting monoclinic
_symmetry_Int_Tables_number 14
_symmetry_space_group_name_Hall '-P 2yn'
_symmetry_space_group_name_H-M 'P 1 21/n 1'
_audit_update_record
;
2023-09-20 deposited with the CCDC.	2023-12-08 downloaded from the CCDC.
;
_cell_angle_alpha 90
_cell_angle_beta 93.58(4)
_cell_angle_gamma 90
_cell_formula_units_Z 8
_cell_length_a 21.67(1)
_cell_length_b 10.51(1)
_cell_length_c 12.97(1)
_cell_measurement_reflns_used 9391
_cell_measurement_temperature 150
_cell_measurement_theta_max 1.01
_cell_measurement_theta_min 0.09
_cell_volume 2948(4)
_computing_cell_refinement
;
PETS2 (Palatinus, L., et al. Acta Crystallogr. B 2019)
Optical distortions in PETS2 (Brazda, P., et al IUCrJ 2022) 
;
_computing_data_collection
;
;
_computing_data_reduction
;
PETS2 (Palatinus, L., et al. Acta Crystallogr. B 2019).
;
_computing_structure_refinement
;
Jana2006 (Petricek et al., 2014). Dynamical refinement (Palatinus, L. et al.
 2015).
;
_computing_structure_solution
;
Superflip (Palatinus et al., 2007).
;
_diffrn_ambient_temperature 150
_diffrn_detector
;
ASI Cheetah Medipix3 direct detection camera
;
_diffrn_detector_area_resol_mean 512.512
_diffrn_measured_fraction_theta_full 0.73
_diffrn_measured_fraction_theta_max 0.73
_diffrn_measurement_device TEM
_diffrn_measurement_device_type 'Tecnai G2 20'
_diffrn_measurement_method
;
3D ED
;
_diffrn_measurement_specimen_support
;
Cu grid with carbon foil
;
_diffrn_radiation_probe electron
_diffrn_radiation_source LaB6
_diffrn_radiation_type electron
_diffrn_radiation_wavelength 0.0251
_diffrn_reflns_av_unetI/netI 0.0925
_diffrn_reflns_limit_h_max 30
_diffrn_reflns_limit_h_min -30
_diffrn_reflns_limit_k_max 13
_diffrn_reflns_limit_k_min -13
_diffrn_reflns_limit_l_max 18
_diffrn_reflns_limit_l_min -18
_diffrn_reflns_number 33160
_diffrn_reflns_reduction_process 'data integration with PETS2'
_diffrn_reflns_theta_full 1.01
_diffrn_reflns_theta_max 1.01
_diffrn_reflns_theta_min 0.06
_diffrn_source 'electron microscope'
_diffrn_source_voltage 200
_exptl_absorpt_correction_type none
_exptl_crystal_density_diffrn 2.8319
_exptl_crystal_description
;
irregular shape
;
_exptl_crystal_F_000 685.097
_exptl_crystal_size_max 0.0010
_exptl_crystal_size_mid 0.0007
_exptl_crystal_size_min 0.0002
_refine_diff_density_max 0.82
_refine_diff_density_min -0.67
_refine_ls_extinction_method none
_refine_ls_goodness_of_fit_gt 2.0396
_refine_ls_goodness_of_fit_ref 1.4749
_refine_ls_hydrogen_treatment constr
_refine_ls_number_constraints 206
_refine_ls_number_parameters 321
_refine_ls_number_reflns 16734
_refine_ls_number_restraints 0
_refine_ls_R_factor_all 0.1440
_refine_ls_R_factor_gt 0.1012
_refine_ls_shift/su_max 0.0953
_refine_ls_shift/su_mean 0.0175
_refine_ls_structure_factor_coef F
_refine_ls_weighting_details w=1/(\s^2^(F)+0.0001F^2^)
_refine_ls_weighting_scheme sigma
_refine_ls_wR_factor_gt 0.1002
_refine_ls_wR_factor_ref 0.1105
_reflns_number_gt 7084
_reflns_number_total 16734
_reflns_threshold_expression I>3\s(I)
_cod_data_source_file d3nj04635d2.cif
_cod_data_source_block I_CCDC2
_cod_depositor_comments 'Adding full bibliography for 7062910--7062913.cif.'
_cod_original_cell_volume 2948
_cod_original_sg_symbol_Hall '-P 2yabc'
_cod_database_code 7062912

loop_
_space_group_symop_id
_space_group_symop_operation_xyz
1 x,y,z
2 -x+1/2,y+1/2,-z+1/2
3 -x,-y,-z
4 x+1/2,-y+1/2,z+1/2

loop_
_atom_site_label
_atom_site_type_symbol
_atom_site_fract_x
_atom_site_fract_y
_atom_site_fract_z
_atom_site_adp_type
_atom_site_U_iso_or_equiv
_atom_site_site_symmetry_multiplicity
_atom_site_occupancy
_atom_site_calc_flag
_atom_site_refinement_flags
_atom_site_disorder_assembly
_atom_site_disorder_group
Ce1 Ce 0.25370(5) 0.45125(16) 0.71699(10) Uani 0.0114(5) 4 1 d . . .
Ce2 Ce 0.24703(5) 0.49165(16) 1.21735(9) Uani 0.0120(5) 4 1 d . . .
Ce3 Ce 0.48160(6) 1.02390(17) 0.74960(11) Uani 0.0142(6) 4 1 d . . .
Ce4 Ce 0.52169(6) 0.42583(19) 0.75396(13) Uani 0.0230(7) 4 1 d . . .
C1a C 0.3864(3) 0.2777(11) 0.7534(6) Uani 0.0196(13) 4 1 d . . .
C2a C 0.3411(3) 0.1708(11) 0.7488(6) Uani 0.0196(13) 4 1 d . . .
O1a O 0.4429(3) 0.2507(9) 0.7608(5) Uani 0.0196(13) 4 1 d . . .
O2a O 0.3660(3) 0.3888(9) 0.7457(5) Uani 0.0196(13) 4 1 d . . .
O3a O 0.3606(3) 0.0564(9) 0.7509(5) Uani 0.0196(13) 4 1 d . . .
O4a O 0.2840(3) 0.1972(8) 0.7438(6) Uani 0.0196(13) 4 1 d . . .
C1b C 0.2277(3) 0.5315(11) 0.4697(6) Uani 0.0231(14) 4 1 d . . .
C2b C 0.2778(3) 0.4274(11) 0.4674(6) Uani 0.0231(14) 4 1 d . . .
O1b O 0.2068(3) 0.5598(9) 0.5544(5) Uani 0.0231(14) 4 1 d . . .
O2b O 0.2127(3) 0.5806(9) 0.3844(5) Uani 0.0231(14) 4 1 d . . .
O3b O 0.2932(3) 0.3667(9) 0.5506(5) Uani 0.0231(14) 4 1 d . . .
O4b O 0.2992(3) 0.4038(9) 0.3829(5) Uani 0.0231(14) 4 1 d . . .
C1c C 0.2708(3) 0.9173(11) 0.5322(6) Uani 0.0204(13) 4 1 d . . .
C2c C 0.2194(3) 1.0240(10) 0.5311(6) Uani 0.0204(13) 4 1 d . . .
O1c O 0.2861(3) 0.8685(9) 0.6189(5) Uani 0.0204(13) 4 1 d . . .
O3c O 0.1986(3) 1.0429(9) 0.6155(5) Uani 0.0204(13) 4 1 d . . .
O4c O 0.2039(3) 1.0714(9) 0.4445(5) Uani 0.0204(13) 4 1 d . . .
O2c O 0.2936(3) 0.8915(9) 0.4477(5) Uani 0.0204(13) 4 1 d . . .
C1d C 0.1155(3) 0.3239(10) 0.2333(6) Uani 0.0122(11) 4 1 d . . .
C2d C 0.1605(3) 0.2144(10) 0.2445(6) Uani 0.0122(11) 4 1 d . . .
O1d O 0.1354(2) 0.4345(8) 0.2383(5) Uani 0.0122(11) 4 1 d . . .
O2d O 0.0588(3) 0.2958(8) 0.2265(5) Uani 0.0122(11) 4 1 d . . .
O3d O 0.2164(3) 0.2416(8) 0.2526(5) Uani 0.0122(11) 4 1 d . . .
O4d O 0.1397(2) 0.1006(8) 0.2451(5) Uani 0.0122(11) 4 1 d . . .
C1e C 0.4717(4) 0.2639(14) 0.2039(10) Uani 0.0416(19) 4 1 d . . .
C2e C 0.5319(4) 0.2813(13) 0.2747(10) Uani 0.0416(19) 4 1 d . . .
O1e O 0.4531(3) 0.1578(11) 0.1820(8) Uani 0.0416(19) 4 1 d . . .
O2e O 0.4465(3) 0.3726(12) 0.1669(9) Uani 0.0416(19) 4 1 d . . .
O3e O 0.5611(3) 0.1864(11) 0.2974(9) Uani 0.0416(19) 4 1 d . . .
O4e O 0.5464(3) 0.3995(11) 0.3007(8) Uani 0.0416(19) 4 1 d . . .
C1f C 0.4728(3) 0.0508(11) 0.4891(6) Uani 0.0200(19) 4 1 d . . .
O1f O 0.4493(3) 0.0971(9) 0.5676(5) Uani 0.0200(19) 4 1 d . . .
O2f O 0.4570(3) 0.0712(9) 0.3966(5) Uani 0.0200(19) 4 1 d . . .
C1g C 0.0273(3) 0.4488(11) 0.5018(6) Uani 0.027(2) 4 1 d . . .
O1g O 0.0573(3) 0.4330(10) 0.5868(5) Uani 0.027(2) 4 1 d . . .
O2g O 0.0375(3) 0.3987(10) 0.4178(5) Uani 0.027(2) 4 1 d . . .
O1ce1 O 0.16971(10) 0.3063(9) 0.6458(5) Uani 0.028(4) 4 1 d . . .
O2ce1 O 0.32687(6) 0.6174(9) 0.6578(6) Uani 0.023(3) 4 1 d . . .
O1ce2 O 0.16960(11) 0.6513(10) 1.1422(5) Uani 0.032(4) 4 1 d . . .
O2ce2 O 0.3233(3) 0.3245(3) 1.1617(6) Uani 0.031(4) 4 1 d . . .
O1ce4 O 0.5767(4) 0.3532(11) 0.9285(6) Uani 0.037(4) 4 1 d . . .
O2ce4 O 0.4525(4) 0.4606(16) 0.9099(9) Uani 0.084(7) 4 1 d . . .
O3ce4 O 0.4809(8) 0.3480(14) 0.5697(7) Uani 0.095(7) 4 1 d . . .
O4ce4 O 0.5710(4) 0.536(2) 0.6043(12) Uani 0.159(10) 4 1 d . . .
Ow1 O 0.4073(5) 0.7700(14) 0.4969(8) Uiso 0.056(3) 4 1 d . . .
Ow2 O 0.3883(6) 1.2310(19) 0.9772(11) Uiso 0.097(5) 4 1 d . . .
H1o1ce1 H 0.180395 0.206896 0.62725 Uiso 0.056 4 1 d . . .
H2o1ce1 H 0.122139 0.342124 0.633007 Uiso 0.056 4 1 d . . .
H1o2ce1 H 0.308782 0.707511 0.625143 Uiso 0.0458 4 1 d . . .
H2o2ce1 H 0.377021 0.599988 0.664563 Uiso 0.0458 4 1 d . . .
H1o1ce2 H 0.183219 0.751319 1.133035 Uiso 0.0632 4 1 d . . .
H2o1ce2 H 0.122242 0.620838 1.118538 Uiso 0.0632 4 1 d . . .
H1o2ce2 H 0.372401 0.349047 1.157355 Uiso 0.0621 4 1 d . . .
H2o2ce2 H 0.307087 0.22783 1.141953 Uiso 0.0621 4 1 d . . .

loop_
_atom_site_aniso_label
_atom_site_aniso_type_symbol
_atom_site_aniso_U_11
_atom_site_aniso_U_22
_atom_site_aniso_U_33
_atom_site_aniso_U_12
_atom_site_aniso_U_13
_atom_site_aniso_U_23
Ce1 Ce 0.0112(5) 0.0089(13) 0.0142(6) 0.0002(5) 0.0008(5) 0.0000(5)
Ce2 Ce 0.0124(5) 0.0126(13) 0.0108(6) -0.0012(5) -0.0011(5) -0.0001(5)
Ce3 Ce 0.0172(6) 0.0024(14) 0.0229(7) 0.0002(6) 0.0001(5) -0.0012(6)
Ce4 Ce 0.0172(6) 0.0052(16) 0.0469(10) 0.0013(6) 0.0035(6) 0.0014(8)
C1a C 0.0143(13) 0.013(3) 0.0318(18) -0.0032(13) 0.0052(12) 0.0015(15)
C2a C 0.0143(13) 0.013(3) 0.0318(18) -0.0032(13) 0.0052(12) 0.0015(15)
O1a O 0.0143(13) 0.013(3) 0.0318(18) -0.0032(13) 0.0052(12) 0.0015(15)
O2a O 0.0143(13) 0.013(3) 0.0318(18) -0.0032(13) 0.0052(12) 0.0015(15)
O3a O 0.0143(13) 0.013(3) 0.0318(18) -0.0032(13) 0.0052(12) 0.0015(15)
O4a O 0.0143(13) 0.013(3) 0.0318(18) -0.0032(13) 0.0052(12) 0.0015(15)
C1b C 0.0253(14) 0.027(4) 0.0167(16) 0.0100(15) -0.0011(12) -0.0016(14)
C2b C 0.0253(14) 0.027(4) 0.0167(16) 0.0100(15) -0.0011(12) -0.0016(14)
O1b O 0.0253(14) 0.027(4) 0.0167(16) 0.0100(15) -0.0011(12) -0.0016(14)
O2b O 0.0253(14) 0.027(4) 0.0167(16) 0.0100(15) -0.0011(12) -0.0016(14)
O3b O 0.0253(14) 0.027(4) 0.0167(16) 0.0100(15) -0.0011(12) -0.0016(14)
O4b O 0.0253(14) 0.027(4) 0.0167(16) 0.0100(15) -0.0011(12) -0.0016(14)
C1c C 0.0270(14) 0.019(3) 0.0149(15) 0.0066(14) 0.0022(12) 0.0012(13)
C2c C 0.0270(14) 0.019(3) 0.0149(15) 0.0066(14) 0.0022(12) 0.0012(13)
O1c O 0.0270(14) 0.019(3) 0.0149(15) 0.0066(14) 0.0022(12) 0.0012(13)
O3c O 0.0270(14) 0.019(3) 0.0149(15) 0.0066(14) 0.0022(12) 0.0012(13)
O4c O 0.0270(14) 0.019(3) 0.0149(15) 0.0066(14) 0.0022(12) 0.0012(13)
O2c O 0.0270(14) 0.019(3) 0.0149(15) 0.0066(14) 0.0022(12) 0.0012(13)
C1d C 0.0088(11) 0.002(3) 0.0255(16) 0.0019(11) -0.0007(11) 0.0025(12)
C2d C 0.0088(11) 0.002(3) 0.0255(16) 0.0019(11) -0.0007(11) 0.0025(12)
O1d O 0.0088(11) 0.002(3) 0.0255(16) 0.0019(11) -0.0007(11) 0.0025(12)
O2d O 0.0088(11) 0.002(3) 0.0255(16) 0.0019(11) -0.0007(11) 0.0025(12)
O3d O 0.0088(11) 0.002(3) 0.0255(16) 0.0019(11) -0.0007(11) 0.0025(12)
O4d O 0.0088(11) 0.002(3) 0.0255(16) 0.0019(11) -0.0007(11) 0.0025(12)
C1e C 0.0221(15) 0.001(5) 0.099(3) -0.0004(14) -0.0193(17) -0.005(2)
C2e C 0.0221(15) 0.001(5) 0.099(3) -0.0004(14) -0.0193(17) -0.005(2)
O1e O 0.0221(15) 0.001(5) 0.099(3) -0.0004(14) -0.0193(17) -0.005(2)
O2e O 0.0221(15) 0.001(5) 0.099(3) -0.0004(14) -0.0193(17) -0.005(2)
O3e O 0.0221(15) 0.001(5) 0.099(3) -0.0004(14) -0.0193(17) -0.005(2)
O4e O 0.0221(15) 0.001(5) 0.099(3) -0.0004(14) -0.0193(17) -0.005(2)
C1f C 0.022(2) 0.018(5) 0.019(2) 0.0060(19) -0.0018(17) -0.0023(18)
O1f O 0.022(2) 0.018(5) 0.019(2) 0.0060(19) -0.0018(17) -0.0023(18)
O2f O 0.022(2) 0.018(5) 0.019(2) 0.0060(19) -0.0018(17) -0.0023(18)
C1g C 0.020(2) 0.039(5) 0.020(2) 0.006(2) -0.0085(17) -0.007(2)
O1g O 0.020(2) 0.039(5) 0.020(2) 0.006(2) -0.0085(17) -0.007(2)
O2g O 0.020(2) 0.039(5) 0.020(2) 0.006(2) -0.0085(17) -0.007(2)
O1ce1 O 0.011(3) 0.045(9) 0.027(4) 0.002(3) -0.008(3) -0.015(3)
O2ce1 O 0.006(3) 0.035(8) 0.027(4) 0.003(3) 0.000(3) 0.004(3)
O1ce2 O 0.018(3) 0.051(10) 0.025(4) -0.001(3) -0.005(3) 0.016(4)
O2ce2 O 0.016(3) 0.024(9) 0.055(5) 0.003(3) 0.014(3) 0.020(4)
O1ce4 O 0.048(5) 0.040(10) 0.021(4) 0.002(4) 0.000(4) -0.008(4)
O2ce4 O 0.032(5) 0.138(18) 0.084(8) 0.005(6) 0.008(5) -0.080(9)
O3ce4 O 0.217(15) 0.043(14) 0.019(5) 0.007(11) -0.032(7) 0.010(5)
O4ce4 O 0.024(5) 0.26(3) 0.187(15) -0.034(8) -0.032(7) 0.211(18)

loop_
_atom_type_symbol
_atom_type_scat_source
C International_Tables_Vol_C
H International_Tables_Vol_C
Ce International_Tables_Vol_C
O International_Tables_Vol_C

loop_
_geom_angle_atom_site_label_1
_geom_angle_atom_site_label_2
_geom_angle_atom_site_label_3
_geom_angle_site_symmetry_1
_geom_angle_site_symmetry_2
_geom_angle_site_symmetry_3
_geom_angle
_geom_angle_publ_flag
O2a Ce1 O3a . . 2_556 160.9(2) ?
O2a Ce1 O4a . . . 60.8(3) ?
O2a Ce1 O4a . . 2_556 120.6(3) ?
O2a Ce1 O1b . . . 124.7(2) ?
O2a Ce1 O3b . . . 70.2(2) ?
O2a Ce1 O1c . . 2_546 99.5(2) ?
O2a Ce1 O3c . . 2_546 68.6(2) ?
O2a Ce1 O1ce1 . . . 124.6(3) ?
O2a Ce1 O2ce1 . . . 66.7(2) ?
O3a Ce1 O4a 2_556 . . 125.0(2) ?
O3a Ce1 O4a 2_556 . 2_556 47.3(2) ?
O3a Ce1 O1b 2_556 . . 68.4(2) ?
O3a Ce1 O3b 2_556 . . 128.5(2) ?
O3a Ce1 O1c 2_556 . 2_546 69.6(2) ?
O3a Ce1 O3c 2_556 . 2_546 92.3(2) ?
O3a Ce1 O1ce1 2_556 . . 70.2(2) ?
O3a Ce1 O2ce1 2_556 . . 110.9(3) ?
O4a Ce1 O4a . . 2_556 161.6(2) ?
O4a Ce1 O1b . . . 127.9(3) ?
O4a Ce1 O3b . . . 71.2(3) ?
O4a Ce1 O1c . . 2_546 69.5(3) ?
O4a Ce1 O3c . . 2_546 100.2(3) ?
O4a Ce1 O1ce1 . . . 67.7(2) ?
O4a Ce1 O2ce1 . . . 124.1(2) ?
O4a Ce1 O1b 2_556 . . 68.1(3) ?
O4a Ce1 O3b 2_556 . . 127.1(3) ?
O4a Ce1 O1c 2_556 . 2_546 92.7(3) ?
O4a Ce1 O3c 2_556 . 2_546 66.3(2) ?
O4a Ce1 O1ce1 2_556 . . 114.8(2) ?
O4a Ce1 O2ce1 2_556 . . 66.8(2) ?
O1b Ce1 O3b . . . 65.9(3) ?
O1b Ce1 O1c . . 2_546 135.8(2) ?
O1b Ce1 O3c . . 2_546 131.1(3) ?
O1b Ce1 O1ce1 . . . 74.0(3) ?
O1b Ce1 O2ce1 . . . 70.3(2) ?
O3b Ce1 O1c . . 2_546 139.1(3) ?
O3b Ce1 O3c . . 2_546 136.2(2) ?
O3b Ce1 O1ce1 . . . 75.5(2) ?
O3b Ce1 O2ce1 . . . 74.3(3) ?
O1c Ce1 O3c 2_546 . 2_546 63.1(2) ?
O1c Ce1 O1ce1 2_546 . . 79.7(2) ?
O1c Ce1 O2ce1 2_546 . . 139.4(2) ?
O3c Ce1 O1ce1 2_546 . . 142.6(2) ?
O3c Ce1 O2ce1 2_546 . . 76.5(2) ?
O1ce1 Ce1 O2ce1 . . . 140.2(2) ?
O2b Ce2 O4b 1_556 . 1_556 63.0(2) ?
O2b Ce2 O4c 1_556 . 2_546 138.3(3) ?
O2b Ce2 O2c 1_556 . 2_546 142.0(2) ?
O2b Ce2 O1d 1_556 . 1_556 70.0(2) ?
O2b Ce2 O3d 1_556 . 1_556 97.1(3) ?
O2b Ce2 O3d 1_556 . 2_556 67.9(2) ?
O2b Ce2 O4d 1_556 . 2_556 90.1(2) ?
O2b Ce2 O1ce2 1_556 . . 82.0(2) ?
O2b Ce2 O2ce2 1_556 . . 137.1(3) ?
O4b Ce2 O4c 1_556 . 2_546 128.9(2) ?
O4b Ce2 O2c 1_556 . 2_546 133.4(3) ?
O4b Ce2 O1d 1_556 . 1_556 101.6(2) ?
O4b Ce2 O3d 1_556 . 1_556 67.1(2) ?
O4b Ce2 O3d 1_556 . 2_556 96.8(3) ?
O4b Ce2 O4d 1_556 . 2_556 69.7(2) ?
O4b Ce2 O1ce2 1_556 . . 145.0(2) ?
O4b Ce2 O2ce2 1_556 . . 74.1(3) ?
O4c Ce2 O2c 2_546 . 2_546 64.9(2) ?
O4c Ce2 O1d 2_546 . 1_556 128.2(2) ?
O4c Ce2 O3d 2_546 . 1_556 124.5(3) ?
O4c Ce2 O3d 2_546 . 2_556 70.9(2) ?
O4c Ce2 O4d 2_546 . 2_556 65.9(2) ?
O4c Ce2 O1ce2 2_546 . . 76.4(2) ?
O4c Ce2 O2ce2 2_546 . . 71.5(2) ?
O2c Ce2 O1d 2_546 . 1_556 72.7(2) ?
O2c Ce2 O3d 2_546 . 1_556 70.4(2) ?
O2c Ce2 O3d 2_546 . 2_556 127.2(2) ?
O2c Ce2 O4d 2_546 . 2_556 126.6(2) ?
O2c Ce2 O1ce2 2_546 . . 76.0(3) ?
O2c Ce2 O2ce2 2_546 . . 70.5(2) ?
O1d Ce2 O3d 1_556 . 1_556 60.9(2) ?
O1d Ce2 O3d 1_556 . 2_556 118.6(2) ?
O1d Ce2 O4d 1_556 . 2_556 160.0(2) ?
O1d Ce2 O1ce2 1_556 . . 65.3(2) ?
O1d Ce2 O2ce2 1_556 . . 120.7(2) ?
O3d Ce2 O3d 1_556 . 2_556 162.3(2) ?
O3d Ce2 O4d 1_556 . 2_556 126.5(2) ?
O3d Ce2 O1ce2 1_556 . . 122.5(2) ?
O3d Ce2 O2ce2 1_556 . . 63.67(18) ?
O3d Ce2 O4d 2_556 . 2_556 47.8(2) ?
O3d Ce2 O1ce2 2_556 . . 66.5(2) ?
O3d Ce2 O2ce2 2_556 . . 120.67(17) ?
O4d Ce2 O1ce2 2_556 . . 111.0(3) ?
O4d Ce2 O2ce2 2_556 . . 75.4(2) ?
O1ce2 Ce2 O2ce2 . . . 140.9(2) ?
O1a Ce3 O3a 1_565 . 1_565 63.0(3) ?
O1a Ce3 O2d 1_565 . 4_565 62.0(2) ?
O1a Ce3 O1e 1_565 . 3_666 151.4(3) ?
O1a Ce3 O3e 1_565 . 3_666 137.7(2) ?
O1a Ce3 O1f 1_565 . 1_565 72.3(3) ?
O1a Ce3 O2f 1_565 . 3_666 126.4(3) ?
O1a Ce3 O1g 1_565 . 2_556 100.3(3) ?
O1a Ce3 O2g 1_565 . 4_565 78.1(3) ?
O3a Ce3 O2d 1_565 . 4_565 124.1(3) ?
O3a Ce3 O1e 1_565 . 3_666 129.4(3) ?
O3a Ce3 O3e 1_565 . 3_666 76.1(3) ?
O3a Ce3 O1f 1_565 . 1_565 75.6(2) ?
O3a Ce3 O2f 1_565 . 3_666 127.6(2) ?
O3a Ce3 O1g 1_565 . 2_556 70.1(2) ?
O3a Ce3 O2g 1_565 . 4_565 111.7(2) ?
O2d Ce3 O1e 4_565 . 3_666 104.3(3) ?
O2d Ce3 O3e 4_565 . 3_666 151.1(3) ?
O2d Ce3 O1f 4_565 . 1_565 79.1(2) ?
O2d Ce3 O2f 4_565 . 3_666 80.2(2) ?
O2d Ce3 O1g 4_565 . 2_556 129.4(2) ?
O2d Ce3 O2g 4_565 . 4_565 65.6(2) ?
O1e Ce3 O3e 3_666 . 3_666 66.3(3) ?
O1e Ce3 O1f 3_666 . 1_565 132.6(3) ?
O1e Ce3 O2f 3_666 . 3_666 70.1(3) ?
O1e Ce3 O1g 3_666 . 2_556 67.9(3) ?
O1e Ce3 O2g 3_666 . 4_565 73.4(3) ?
O3e Ce3 O1f 3_666 . 1_565 87.9(3) ?
O3e Ce3 O2f 3_666 . 3_666 70.9(3) ?
O3e Ce3 O1g 3_666 . 2_556 74.2(3) ?
O3e Ce3 O2g 3_666 . 4_565 130.4(3) ?
O1f Ce3 O2f 1_565 . 3_666 63.9(2) ?
O1f Ce3 O1g 1_565 . 2_556 144.1(2) ?
O1f Ce3 O2g 1_565 . 4_565 141.6(3) ?
O2f Ce3 O1g 3_666 . 2_556 133.3(3) ?
O2f Ce3 O2g 3_666 . 4_565 120.7(2) ?
O1g Ce3 O2g 2_556 . 4_565 64.4(3) ?
O1a Ce4 O2d . . 4_555 63.1(2) ?
O1a Ce4 O4d . . 4_555 126.8(3) ?
O1a Ce4 O2e . . 3_666 142.8(3) ?
O1a Ce4 O4e . . 3_666 99.3(3) ?
O1a Ce4 O1ce4 . . . 91.7(3) ?
O1a Ce4 O2ce4 . . . 69.6(4) ?
O1a Ce4 O3ce4 . . . 67.3(4) ?
O1a Ce4 O4ce4 . . . 132.5(4) ?
O2d Ce4 O4d 4_555 . 4_555 64.2(2) ?
O2d Ce4 O2e 4_555 . 3_666 141.8(2) ?
O2d Ce4 O4e 4_555 . 3_666 149.0(3) ?
O2d Ce4 O1ce4 4_555 . . 73.5(3) ?
O2d Ce4 O2ce4 4_555 . . 116.5(4) ?
O2d Ce4 O3ce4 4_555 . . 70.9(4) ?
O2d Ce4 O4ce4 4_555 . . 99.3(5) ?
O4d Ce4 O2e 4_555 . 3_666 81.8(3) ?
O4d Ce4 O4e 4_555 . 3_666 130.7(3) ?
O4d Ce4 O1ce4 4_555 . . 66.8(2) ?
O4d Ce4 O2ce4 4_555 . . 131.8(3) ?
O4d Ce4 O3ce4 4_555 . . 101.8(4) ?
O4d Ce4 O4ce4 4_555 . . 63.4(3) ?
O2e Ce4 O4e 3_666 . 3_666 67.5(3) ?
O2e Ce4 O1ce4 3_666 . . 77.7(4) ?
O2e Ce4 O2ce4 3_666 . . 73.4(4) ?
O2e Ce4 O3ce4 3_666 . . 136.4(4) ?
O2e Ce4 O4ce4 3_666 . . 78.7(5) ?
O4e Ce4 O1ce4 3_666 . . 135.3(3) ?
O4e Ce4 O2ce4 3_666 . . 75.8(4) ?
O4e Ce4 O3ce4 3_666 . . 78.8(4) ?
O4e Ce4 O4ce4 3_666 . . 73.2(4) ?
O1ce4 Ce4 O2ce4 . . . 67.8(3) ?
O1ce4 Ce4 O3ce4 . . . 144.0(4) ?
O1ce4 Ce4 O4ce4 . . . 127.1(3) ?
O2ce4 Ce4 O3ce4 . . . 124.8(4) ?
O2ce4 Ce4 O4ce4 . . . 144.3(6) ?
O3ce4 Ce4 O4ce4 . . . 65.3(5) ?
C2a C1a O1a . . . 118.0(10) ?
C2a C1a O2a . . . 118.2(7) ?
C2a C1a O3a . . . 27.6(4) ?
C2a C1a O4a . . . 28.0(4) ?
C2a C1a Ow2 . . 1_545 83.3(6) ?
O1a C1a O2a . . . 123.8(9) ?
O1a C1a O3a . . . 90.4(7) ?
O1a C1a O4a . . . 146.0(9) ?
O1a C1a Ow2 . . 1_545 86.2(6) ?
O2a C1a O3a . . . 145.7(6) ?
O2a C1a O4a . . . 90.2(5) ?
O2a C1a Ow2 . . 1_545 102.6(7) ?
O3a C1a O4a . . . 55.6(3) ?
O3a C1a Ow2 . . 1_545 80.8(5) ?
O4a C1a Ow2 . . 1_545 87.0(4) ?
C1a C2a O1a . . . 28.0(4) ?
C1a C2a O2a . . . 27.9(4) ?
C1a C2a O3a . . . 119.6(7) ?
C1a C2a O4a . . . 118.4(10) ?
O1a C2a O2a . . . 55.9(3) ?
O1a C2a O3a . . . 91.6(5) ?
O1a C2a O4a . . . 146.4(9) ?
O2a C2a O3a . . . 147.4(6) ?
O2a C2a O4a . . . 90.6(7) ?
O3a C2a O4a . . . 122.0(9) ?
Ce3 O1a Ce4 1_545 . . 117.3(2) ?
Ce3 O1a C1a 1_545 . . 122.2(7) ?
Ce3 O1a C2a 1_545 . . 88.4(4) ?
Ce3 O1a O2a 1_545 . . 149.7(4) ?
Ce3 O1a O3a 1_545 . . 60.5(3) ?
Ce3 O1a O2d 1_545 . 4_555 59.4(2) ?
Ce3 O1a O1f 1_545 . . 54.0(2) ?
Ce3 O1a O2ce4 1_545 . . 137.3(4) ?
Ce3 O1a O3ce4 1_545 . . 100.0(4) ?
Ce4 O1a C1a . . . 119.6(7) ?
Ce4 O1a C2a . . . 153.3(5) ?
Ce4 O1a O2a . . . 91.5(4) ?
Ce4 O1a O3a . . . 174.9(4) ?
Ce4 O1a O2d . . 4_555 58.1(2) ?
Ce4 O1a O1f . . . 107.3(3) ?
Ce4 O1a O2ce4 . . . 56.8(3) ?
Ce4 O1a O3ce4 . . . 58.2(3) ?
C1a O1a C2a . . . 34.0(6) ?
C1a O1a O2a . . . 28.1(6) ?
C1a O1a O3a . . . 62.0(6) ?
C1a O1a O2d . . 4_555 165.8(6) ?
C1a O1a O1f . . . 98.9(6) ?
C1a O1a O2ce4 . . . 84.8(6) ?
C1a O1a O3ce4 . . . 100.7(7) ?
C2a O1a O2a . . . 62.0(4) ?
C2a O1a O3a . . . 28.0(3) ?
C2a O1a O2d . . 4_555 145.5(5) ?
C2a O1a O1f . . . 81.1(3) ?
C2a O1a O2ce4 . . . 109.9(4) ?
C2a O1a O3ce4 . . . 113.0(4) ?
O2a O1a O3a . . . 90.0(3) ?
O2a O1a O2d . . 4_555 146.3(5) ?
O2a O1a O1f . . . 110.8(3) ?
O2a O1a O2ce4 . . . 65.6(4) ?
O2a O1a O3ce4 . . . 86.8(5) ?
O3a O1a O2d . . 4_555 119.1(4) ?
O3a O1a O1f . . . 67.6(3) ?
O3a O1a O2ce4 . . . 128.2(4) ?
O3a O1a O3ce4 . . . 117.0(4) ?
O2d O1a O1f 4_555 . . 70.3(3) ?
O2d O1a O2ce4 4_555 . . 102.8(3) ?
O2d O1a O3ce4 4_555 . . 65.7(4) ?
O1f O1a O2ce4 . . . 162.4(4) ?
O1f O1a O3ce4 . . . 55.5(4) ?
O2ce4 O1a O3ce4 . . . 106.9(5) ?
Ce1 O2a C1a . . . 126.0(6) ?
Ce1 O2a C2a . . . 92.0(3) ?
Ce1 O2a O1a . . . 153.9(5) ?
Ce1 O2a O4a . . . 64.0(2) ?
Ce1 O2a O3b . . . 55.03(19) ?
Ce1 O2a O3c . . 2_546 55.91(19) ?
Ce1 O2a O2ce1 . . . 56.38(18) ?
Ce1 O2a O2ce4 . . . 128.6(4) ?
Ce1 O2a H2o2ce1 . . . 79.74 ?
C1a O2a C2a . . . 33.9(5) ?
C1a O2a O1a . . . 28.2(5) ?
C1a O2a O4a . . . 62.0(5) ?
C1a O2a O3b . . . 99.5(6) ?
C1a O2a O3c . . 2_546 131.7(6) ?
C1a O2a O2ce1 . . . 160.2(6) ?
C1a O2a O2ce4 . . . 88.5(6) ?
C1a O2a H2o2ce1 . . . 145.97 ?
C2a O2a O1a . . . 62.1(4) ?
C2a O2a O4a . . . 28.1(3) ?
C2a O2a O3b . . . 79.9(3) ?
C2a O2a O3c . . 2_546 114.8(4) ?
C2a O2a O2ce1 . . . 141.9(3) ?
C2a O2a O2ce4 . . . 112.7(5) ?
C2a O2a H2o2ce1 . . . 155.27 ?
O1a O2a O4a . . . 90.2(4) ?
O1a O2a O3b . . . 113.0(4) ?
O1a O2a O3c . . 2_546 135.6(4) ?
O1a O2a O2ce1 . . . 144.7(4) ?
O1a O2a O2ce4 . . . 69.5(4) ?
O1a O2a H2o2ce1 . . . 122.31 ?
O4a O2a O3b . . . 67.0(3) ?
O4a O2a O3c . . 2_546 94.6(3) ?
O4a O2a O2ce1 . . . 117.5(3) ?
O4a O2a O2ce4 . . . 127.6(4) ?
O4a O2a H2o2ce1 . . . 138.61 ?
O3b O2a O3c . . 2_546 109.5(3) ?
O3b O2a O2ce1 . . . 64.9(3) ?
O3b O2a O2ce4 . . . 165.4(5) ?
O3b O2a H2o2ce1 . . . 76.29 ?
O3c O2a O2ce1 2_546 . . 67.5(3) ?
O3c O2a O2ce4 2_546 . . 72.8(3) ?
O3c O2a H2o2ce1 2_546 . . 79.82 ?
O2ce1 O2a O2ce4 . . . 104.4(5) ?
O2ce1 O2a H2o2ce1 . . . 23.36 ?
O2ce4 O2a H2o2ce1 . . . 90.22 ?
Ce1 O3a Ce3 2_546 . 1_545 147.8(4) ?
Ce1 O3a C1a 2_546 . . 126.6(4) ?
Ce1 O3a C2a 2_546 . . 94.7(5) ?
Ce1 O3a O1a 2_546 . . 152.4(4) ?
Ce1 O3a O4a 2_546 . . 66.3(3) ?
Ce1 O3a O1b 2_546 . 2_546 52.41(18) ?
Ce1 O3a O1g 2_546 . 2_546 102.8(3) ?
Ce1 O3a H2o1ce1 2_546 . 2_546 71.33 ?
Ce3 O3a C1a 1_545 . . 83.9(3) ?
Ce3 O3a C2a 1_545 . . 116.7(6) ?
Ce3 O3a O1a 1_545 . . 56.5(2) ?
Ce3 O3a O4a 1_545 . . 145.5(5) ?
Ce3 O3a O1b 1_545 . 2_546 122.8(3) ?
Ce3 O3a O1g 1_545 . 2_546 52.96(18) ?
Ce3 O3a H2o1ce1 1_545 . 2_546 78.15 ?
C1a O3a C2a . . . 32.8(5) ?
C1a O3a O1a . . . 27.6(3) ?
C1a O3a O4a . . . 61.7(4) ?
C1a O3a O1b . . 2_546 95.9(4) ?
C1a O3a O1g . . 2_546 106.6(4) ?
C1a O3a H2o1ce1 . . 2_546 140.6 ?
C2a O3a O1a . . . 60.4(5) ?
C2a O3a O4a . . . 28.9(4) ?
C2a O3a O1b . . 2_546 80.1(5) ?
C2a O3a O1g . . 2_546 127.6(6) ?
C2a O3a H2o1ce1 . . 2_546 145.74 ?
O1a O3a O4a . . . 89.3(4) ?
O1a O3a O1b . . 2_546 107.7(3) ?
O1a O3a O1g . . 2_546 86.1(3) ?
O1a O3a H2o1ce1 . . 2_546 122.01 ?
O4a O3a O1b . . 2_546 67.9(3) ?
O4a O3a O1g . . 2_546 137.2(4) ?
O4a O3a H2o1ce1 . . 2_546 130.58 ?
O1b O3a O1g 2_546 . 2_546 73.1(2) ?
O1b O3a H2o1ce1 2_546 . 2_546 66.47 ?
O1g O3a H2o1ce1 2_546 . 2_546 35.95 ?
Ce1 O4a Ce1 . . 2_546 148.7(2) ?
Ce1 O4a C1a . . . 82.9(4) ?
Ce1 O4a C2a . . . 116.2(7) ?
Ce1 O4a O2a . . . 55.2(2) ?
Ce1 O4a O3a . . . 145.0(4) ?
Ce1 O4a O1b . . 2_546 125.4(3) ?
Ce1 O4a O3c . . 1_545 109.2(3) ?
Ce1 O4a O1ce1 . . . 51.9(2) ?
Ce1 O4a O2ce1 . . 2_546 97.9(3) ?
Ce1 O4a H1o1ce1 . . . 72.72 ?
Ce1 O4a H1o2ce1 . . 2_546 82.03 ?
Ce1 O4a C1a 2_546 . . 127.5(4) ?
Ce1 O4a C2a 2_546 . . 94.8(7) ?
Ce1 O4a O2a 2_546 . . 154.4(3) ?
Ce1 O4a O3a 2_546 . . 66.3(3) ?
Ce1 O4a O1b 2_546 . 2_546 52.5(2) ?
Ce1 O4a O3c 2_546 . 1_545 53.1(2) ?
Ce1 O4a O1ce1 2_546 . . 101.2(3) ?
Ce1 O4a O2ce1 2_546 . 2_546 52.4(2) ?
Ce1 O4a H1o1ce1 2_546 . . 83.73 ?
Ce1 O4a H1o2ce1 2_546 . 2_546 71.57 ?
C1a O4a C2a . . . 33.6(6) ?
C1a O4a O2a . . . 27.7(3) ?
C1a O4a O3a . . . 62.7(4) ?
C1a O4a O1b . . 2_546 96.6(3) ?
C1a O4a O3c . . 1_545 142.2(4) ?
C1a O4a O1ce1 . . . 130.0(4) ?
C1a O4a O2ce1 . . 2_546 151.0(4) ?
C1a O4a H1o1ce1 . . . 141.18 ?
C1a O4a H1o2ce1 . . 2_546 132.87 ?
C2a O4a O2a . . . 61.3(6) ?
C2a O4a O3a . . . 29.1(6) ?
C2a O4a O1b . . 2_546 80.6(6) ?
C2a O4a O3c . . 1_545 119.5(7) ?
C2a O4a O1ce1 . . . 154.2(6) ?
C2a O4a O2ce1 . . 2_546 138.1(7) ?
C2a O4a H1o1ce1 . . . 146.53 ?
C2a O4a H1o2ce1 . . 2_546 137.47 ?
O2a O4a O3a . . . 90.4(3) ?
O2a O4a O1b . . 2_546 110.3(3) ?
O2a O4a O3c . . 1_545 145.2(4) ?
O2a O4a O1ce1 . . . 104.5(4) ?
O2a O4a O2ce1 . . 2_546 140.9(4) ?
O2a O4a H1o1ce1 . . . 121.15 ?
O2a O4a H1o2ce1 . . 2_546 118.71 ?
O3a O4a O1b . . 2_546 68.4(3) ?
O3a O4a O3c . . 1_545 95.7(4) ?
O3a O4a O1ce1 . . . 152.0(4) ?
O3a O4a O2ce1 . . 2_546 115.1(4) ?
O3a O4a H1o1ce1 . . . 131.16 ?
O3a O4a H1o2ce1 . . 2_546 125.55 ?
O1b O4a O3c 2_546 . 1_545 103.8(3) ?
O1b O4a O1ce1 2_546 . . 125.2(3) ?
O1b O4a O2ce1 2_546 . 2_546 59.3(2) ?
O1b O4a H1o1ce1 2_546 . . 122.1 ?
O1b O4a H1o2ce1 2_546 . 2_546 58.81 ?
O3c O4a O1ce1 1_545 . . 58.8(3) ?
O3c O4a O2ce1 1_545 . 2_546 65.0(2) ?
O3c O4a H1o1ce1 1_545 . . 37.01 ?
O3c O4a H1o2ce1 1_545 . 2_546 84.89 ?
O1ce1 O4a O2ce1 . . 2_546 66.9(2) ?
O1ce1 O4a H1o1ce1 . . . 21.83 ?
O1ce1 O4a H1o2ce1 . . 2_546 67.63 ?
O2ce1 O4a H1o1ce1 2_546 . . 64.24 ?
O2ce1 O4a H1o2ce1 2_546 . 2_546 22.19 ?
H1o1ce1 O4a H1o2ce1 . . 2_546 73.72 ?
C2b C1b O1b . . . 118.7(8) ?
C2b C1b O2b . . . 114.9(8) ?
C2b C1b O3b . . . 27.4(4) ?
C2b C1b O4b . . . 27.5(4) ?
C2b C1b H2o2ce2 . . 2_556 136.88 ?
O1b C1b O2b . . . 126.4(10) ?
O1b C1b O3b . . . 91.4(6) ?
O1b C1b O4b . . . 146.2(7) ?
O1b C1b H2o2ce2 . . 2_556 101.08 ?
O2b C1b O3b . . . 142.2(7) ?
O2b C1b O4b . . . 87.4(6) ?
O2b C1b H2o2ce2 . . 2_556 29.26 ?
O3b C1b O4b . . . 54.9(3) ?
O3b C1b H2o2ce2 . . 2_556 160.63 ?
O4b C1b H2o2ce2 . . 2_556 110.9 ?
C1b C2b O1b . . . 27.1(4) ?
C1b C2b O2b . . . 28.6(4) ?
C1b C2b O3b . . . 118.9(7) ?
C1b C2b O4b . . . 117.4(8) ?
C1b C2b H1o1ce2 . . 2_546 144.47 ?
O1b C2b O2b . . . 55.7(3) ?
O1b C2b O3b . . . 91.9(6) ?
O1b C2b O4b . . . 144.5(8) ?
O1b C2b H1o1ce2 . . 2_546 160 ?
O2b C2b O3b . . . 147.4(7) ?
O2b C2b O4b . . . 88.8(6) ?
O2b C2b H1o1ce2 . . 2_546 119.38 ?
O3b C2b O4b . . . 123.6(10) ?
O3b C2b H1o1ce2 . . 2_546 89.53 ?
O4b C2b H1o1ce2 . . 2_546 38.52 ?
Ce1 O1b O3a . . 2_556 59.2(2) ?
Ce1 O1b O4a . . 2_556 59.4(2) ?
Ce1 O1b C1b . . . 118.2(6) ?
Ce1 O1b C2b . . . 84.0(3) ?
Ce1 O1b O2b . . . 144.8(4) ?
Ce1 O1b O3b . . . 56.7(2) ?
Ce1 O1b O2ce1 . . . 54.2(2) ?
Ce1 O1b Ow2 . . 2_546 132.3(4) ?
Ce1 O1b H1o2ce1 . . . 73.27 ?
O3a O1b O4a 2_556 . 2_556 43.6(2) ?
O3a O1b C1b 2_556 . . 163.9(8) ?
O3a O1b C2b 2_556 . . 138.4(5) ?
O3a O1b O2b 2_556 . . 153.8(3) ?
O3a O1b O3b 2_556 . . 111.9(3) ?
O3a O1b O2ce1 2_556 . . 94.7(3) ?
O3a O1b Ow2 2_556 . 2_546 74.5(4) ?
O3a O1b H1o2ce1 2_556 . . 98.41 ?
O4a O1b C1b 2_556 . . 151.3(6) ?
O4a O1b C2b 2_556 . . 132.9(3) ?
O4a O1b O2b 2_556 . . 144.6(5) ?
O4a O1b O3b 2_556 . . 111.2(3) ?
O4a O1b O2ce1 2_556 . . 59.1(2) ?
O4a O1b Ow2 2_556 . 2_546 79.8(4) ?
O4a O1b H1o2ce1 2_556 . . 55.78 ?
C1b O1b C2b . . . 34.2(5) ?
C1b O1b O2b . . . 26.7(5) ?
C1b O1b O3b . . . 61.7(6) ?
C1b O1b O2ce1 . . . 95.3(5) ?
C1b O1b Ow2 . . 2_546 109.5(7) ?
C1b O1b H1o2ce1 . . . 95.6 ?
C2b O1b O2b . . . 61.0(3) ?
C2b O1b O3b . . . 27.6(3) ?
C2b O1b O2ce1 . . . 75.9(3) ?
C2b O1b Ow2 . . 2_546 143.5(4) ?
C2b O1b H1o2ce1 . . . 87.65 ?
O2b O1b O3b . . . 88.5(4) ?
O2b O1b O2ce1 . . . 109.3(3) ?
O2b O1b Ow2 . . 2_546 82.9(4) ?
O2b O1b H1o2ce1 . . . 100.16 ?
O3b O1b O2ce1 . . . 64.8(3) ?
O3b O1b Ow2 . . 2_546 168.8(5) ?
O3b O1b H1o2ce1 . . . 83.75 ?
O2ce1 O1b Ow2 . . 2_546 124.9(5) ?
O2ce1 O1b H1o2ce1 . . . 22.06 ?
Ow2 O1b H1o2ce1 2_546 . . 104.77 ?
Ce2 O2b C1b 1_554 . . 122.5(7) ?
Ce2 O2b C2b 1_554 . . 86.5(3) ?
Ce2 O2b O1b 1_554 . . 148.7(5) ?
Ce2 O2b O4b 1_554 . . 58.9(2) ?
Ce2 O2b O1d 1_554 . . 55.13(19) ?
Ce2 O2b O3d 1_554 . 2_555 60.1(2) ?
Ce2 O2b O2ce2 1_554 . 2_556 104.8(3) ?
Ce2 O2b H2o2ce2 1_554 . 2_556 105.02 ?
C1b O2b C2b . . . 36.4(5) ?
C1b O2b O1b . . . 26.8(5) ?
C1b O2b O4b . . . 64.5(6) ?
C1b O2b O1d . . . 118.1(7) ?
C1b O2b O3d . . 2_555 131.0(6) ?
C1b O2b O2ce2 . . 2_556 129.6(7) ?
C1b O2b H2o2ce2 . . 2_556 128.9 ?
C2b O2b O1b . . . 63.3(3) ?
C2b O2b O4b . . . 28.0(3) ?
C2b O2b O1d . . . 104.0(4) ?
C2b O2b O3d . . 2_555 110.3(3) ?
C2b O2b O2ce2 . . 2_556 153.5(4) ?
C2b O2b H2o2ce2 . . 2_556 152.03 ?
O1b O2b O4b . . . 91.3(4) ?
O1b O2b O1d . . . 122.0(4) ?
O1b O2b O3d . . 2_555 135.7(4) ?
O1b O2b O2ce2 . . 2_556 106.0(4) ?
O1b O2b H2o2ce2 . . 2_556 105.62 ?
O4b O2b O1d . . . 90.2(3) ?
O4b O2b O3d . . 2_555 90.1(3) ?
O4b O2b O2ce2 . . 2_556 148.3(4) ?
O4b O2b H2o2ce2 . . 2_556 147.21 ?
O1d O2b O3d . . 2_555 102.2(3) ?
O1d O2b O2ce2 . . 2_556 102.1(3) ?
O1d O2b H2o2ce2 . . 2_556 103.41 ?
O3d O2b O2ce2 2_555 . 2_556 58.9(3) ?
O3d O2b H2o2ce2 2_555 . 2_556 58.11 ?
O2ce2 O2b H2o2ce2 2_556 . 2_556 1.48 ?
Ce1 O3b O2a . . . 54.82(19) ?
Ce1 O3b C1b . . . 84.2(3) ?
Ce1 O3b C2b . . . 117.4(7) ?
Ce1 O3b O1b . . . 57.4(2) ?
Ce1 O3b O4b . . . 144.7(5) ?
Ce1 O3b H1o1ce2 . . 2_546 169.86 ?
O2a O3b C1b . . . 126.1(5) ?
O2a O3b C2b . . . 142.5(7) ?
O2a O3b O1b . . . 104.9(3) ?
O2a O3b O4b . . . 140.9(4) ?
O2a O3b H1o1ce2 . . 2_546 132.03 ?
C1b O3b C2b . . . 33.7(5) ?
C1b O3b O1b . . . 26.9(3) ?
C1b O3b O4b . . . 61.4(3) ?
C1b O3b H1o1ce2 . . 2_546 94.31 ?
C2b O3b O1b . . . 60.5(5) ?
C2b O3b O4b . . . 27.7(5) ?
C2b O3b H1o1ce2 . . 2_546 62.73 ?
O1b O3b O4b . . . 88.3(4) ?
O1b O3b H1o1ce2 . . 2_546 120.14 ?
O4b O3b H1o1ce2 . . 2_546 37.21 ?
Ce2 O4b C1b 1_554 . . 85.8(3) ?
Ce2 O4b C2b 1_554 . . 120.2(6) ?
Ce2 O4b O2b 1_554 . . 58.1(2) ?
Ce2 O4b O3b 1_554 . . 147.3(4) ?
Ce2 O4b O3d 1_554 . . 60.0(2) ?
Ce2 O4b O1ce2 1_554 . 2_546 110.5(3) ?
Ce2 O4b O4ce4 1_554 . 3_666 110.6(4) ?
Ce2 O4b H1o1ce2 1_554 . 2_546 109.83 ?
C1b O4b C2b . . . 35.1(6) ?
C1b O4b O2b . . . 28.1(3) ?
C1b O4b O3b . . . 63.7(4) ?
C1b O4b O3d . . . 101.9(3) ?
C1b O4b O1ce2 . . 2_546 140.1(4) ?
C1b O4b O4ce4 . . 3_666 120.7(5) ?
C1b O4b H1o1ce2 . . 2_546 139.55 ?
C2b O4b O2b . . . 63.2(6) ?
C2b O4b O3b . . . 28.7(5) ?
C2b O4b O3d . . . 112.1(6) ?
C2b O4b O1ce2 . . 2_546 113.8(8) ?
C2b O4b O4ce4 . . 3_666 108.8(6) ?
C2b O4b H1o1ce2 . . 2_546 113.75 ?
O2b O4b O3b . . . 91.8(4) ?
O2b O4b O3d . . . 90.2(3) ?
O2b O4b O1ce2 . . 2_546 148.8(3) ?
O2b O4b O4ce4 . . 3_666 122.5(6) ?
O2b O4b H1o1ce2 . . 2_546 147.89 ?
O3b O4b O3d . . . 113.0(4) ?
O3b O4b O1ce2 . . 2_546 88.6(4) ?
O3b O4b O4ce4 . . 3_666 95.7(4) ?
O3b O4b H1o1ce2 . . 2_546 88.86 ?
O3d O4b O1ce2 . . 2_546 61.3(3) ?
O3d O4b O4ce4 . . 3_666 136.2(5) ?
O3d O4b H1o1ce2 . . 2_546 60.32 ?
O1ce2 O4b O4ce4 2_546 . 3_666 88.4(5) ?
O1ce2 O4b H1o1ce2 2_546 . 2_546 0.98 ?
O4ce4 O4b H1o1ce2 3_666 . 2_546 89.36 ?
C2c C1c O1c . . . 116.2(7) ?
C2c C1c O3c . . . 28.3(4) ?
C2c C1c O4c . . . 27.9(4) ?
C2c C1c O2c . . . 117.3(8) ?
C2c C1c H1o2ce1 . . . 143.33 ?
O1c C1c O3c . . . 88.0(6) ?
O1c C1c O4c . . . 144.1(7) ?
O1c C1c O2c . . . 126.4(9) ?
O1c C1c H1o2ce1 . . . 35.96 ?
O3c C1c O4c . . . 56.2(3) ?
O3c C1c O2c . . . 145.7(7) ?
O3c C1c H1o2ce1 . . . 117.27 ?
O4c C1c O2c . . . 89.5(6) ?
O4c C1c H1o2ce1 . . . 160.83 ?
O2c C1c H1o2ce1 . . . 95.21 ?
C1c C2c O1c . . . 27.9(4) ?
C1c C2c O3c . . . 114.0(8) ?
C1c C2c O4c . . . 116.0(7) ?
C1c C2c O2c . . . 27.4(4) ?
C1c C2c H1o1ce1 . . 1_565 144.25 ?
O1c C2c O3c . . . 86.1(6) ?
O1c C2c O4c . . . 143.9(7) ?
O1c C2c O2c . . . 55.3(3) ?
O1c C2c H1o1ce1 . . 1_565 120.09 ?
O3c C2c O4c . . . 129.9(9) ?
O3c C2c O2c . . . 141.3(7) ?
O3c C2c H1o1ce1 . . 1_565 42.78 ?
O4c C2c O2c . . . 88.7(6) ?
O4c C2c H1o1ce1 . . 1_565 93.55 ?
O2c C2c H1o1ce1 . . 1_565 158.04 ?
Ce1 O1c C1c 2_556 . . 122.1(7) ?
Ce1 O1c C2c 2_556 . . 86.4(3) ?
Ce1 O1c O3c 2_556 . . 59.1(2) ?
Ce1 O1c O2c 2_556 . . 148.5(5) ?
Ce1 O1c O2ce1 2_556 . . 107.1(3) ?
Ce1 O1c H1o2ce1 2_556 . . 113.85 ?
C1c O1c C2c . . . 35.9(5) ?
C1c O1c O3c . . . 63.5(5) ?
C1c O1c O2c . . . 26.8(5) ?
C1c O1c O2ce1 . . . 127.0(7) ?
C1c O1c H1o2ce1 . . . 119.19 ?
C2c O1c O3c . . . 27.6(2) ?
C2c O1c O2c . . . 62.6(3) ?
C2c O1c O2ce1 . . . 152.6(4) ?
C2c O1c H1o2ce1 . . . 145.75 ?
O3c O1c O2c . . . 90.3(3) ?
O3c O1c O2ce1 . . . 150.6(4) ?
O3c O1c H1o2ce1 . . . 150.01 ?
O2c O1c O2ce1 . . . 103.7(4) ?
O2c O1c H1o2ce1 . . . 96.41 ?
O2ce1 O1c H1o2ce1 . . . 7.89 ?
Ce1 O3c O2a 2_556 . 2_556 55.5(2) ?
Ce1 O3c O4a 2_556 . 1_565 60.7(2) ?
Ce1 O3c C1c 2_556 . . 86.2(3) ?
Ce1 O3c C2c 2_556 . . 123.3(6) ?
Ce1 O3c O1c 2_556 . . 57.8(2) ?
Ce1 O3c O4c 2_556 . . 148.4(4) ?
Ce1 O3c O1ce1 2_556 . 1_565 109.2(3) ?
Ce1 O3c H1o1ce1 2_556 . 1_565 112.04 ?
O2a O3c O4a 2_556 . 1_565 106.0(3) ?
O2a O3c C1c 2_556 . . 109.7(5) ?
O2a O3c C2c 2_556 . . 133.9(8) ?
O2a O3c O1c 2_556 . . 88.6(3) ?
O2a O3c O4c 2_556 . . 139.1(4) ?
O2a O3c O1ce1 2_556 . 1_565 110.0(3) ?
O2a O3c H1o1ce1 2_556 . 1_565 112.12 ?
O4a O3c C1c 1_565 . . 99.1(3) ?
O4a O3c C2c 1_565 . . 110.2(6) ?
O4a O3c O1c 1_565 . . 86.9(3) ?
O4a O3c O4c 1_565 . . 114.9(4) ?
O4a O3c O1ce1 1_565 . 1_565 61.3(3) ?
O4a O3c H1o1ce1 1_565 . 1_565 63 ?
C1c O3c C2c . . . 37.7(5) ?
C1c O3c O1c . . . 28.6(3) ?
C1c O3c O4c . . . 63.0(3) ?
C1c O3c O1ce1 . . 1_565 139.3(4) ?
C1c O3c H1o1ce1 . . 1_565 137.64 ?
C2c O3c O1c . . . 66.3(6) ?
C2c O3c O4c . . . 25.4(5) ?
C2c O3c O1ce1 . . 1_565 112.0(7) ?
C2c O3c H1o1ce1 . . 1_565 109.27 ?
O1c O3c O4c . . . 91.6(3) ?
O1c O3c O1ce1 . . 1_565 146.2(3) ?
O1c O3c H1o1ce1 . . 1_565 146.71 ?
O4c O3c O1ce1 . . 1_565 91.8(4) ?
O4c O3c H1o1ce1 . . 1_565 88.9 ?
O1ce1 O3c H1o1ce1 1_565 . 1_565 2.93 ?
Ce2 O4c C1c 2_556 . . 84.1(3) ?
Ce2 O4c C2c 2_556 . . 120.2(6) ?
Ce2 O4c O3c 2_556 . . 144.8(4) ?
Ce2 O4c O2c 2_556 . . 56.5(2) ?
Ce2 O4c O4d 2_556 . 1_565 59.89(19) ?
Ce2 O4c O2ce2 2_556 . 2_556 54.1(2) ?
Ce2 O4c O1ce4 2_556 . 4_464 118.7(3) ?
Ce2 O4c H1o1ce1 2_556 . 1_565 163.14 ?
C1c O4c C2c . . . 36.1(5) ?
C1c O4c O3c . . . 60.8(3) ?
C1c O4c O2c . . . 27.7(2) ?
C1c O4c O4d . . 1_565 137.6(4) ?
C1c O4c O2ce2 . . 2_556 74.2(4) ?
C1c O4c O1ce4 . . 4_464 140.2(4) ?
C1c O4c H1o1ce1 . . 1_565 94.42 ?
C2c O4c O3c . . . 24.7(5) ?
C2c O4c O2c . . . 63.7(5) ?
C2c O4c O4d . . 1_565 159.2(7) ?
C2c O4c O2ce2 . . 2_556 95.9(7) ?
C2c O4c O1ce4 . . 4_464 112.2(5) ?
C2c O4c H1o1ce1 . . 1_565 60.25 ?
O3c O4c O2c . . . 88.4(3) ?
O3c O4c O4d . . 1_565 148.2(3) ?
O3c O4c O2ce2 . . 2_556 108.6(4) ?
O3c O4c O1ce4 . . 4_464 90.0(3) ?
O3c O4c H1o1ce1 . . 1_565 38.74 ?
O2c O4c O4d . . 1_565 113.2(3) ?
O2c O4c O2ce2 . . 2_556 61.3(3) ?
O2c O4c O1ce4 . . 4_464 151.7(4) ?
O2c O4c H1o1ce1 . . 1_565 120.19 ?
O4d O4c O2ce2 1_565 . 2_556 66.8(3) ?
O4d O4c O1ce4 1_565 . 4_464 59.7(2) ?
O4d O4c H1o1ce1 1_565 . 1_565 126.58 ?
O2ce2 O4c O1ce4 2_556 . 4_464 92.6(3) ?
O2ce2 O4c H1o1ce1 2_556 . 1_565 141.48 ?
O1ce4 O4c H1o1ce1 4_464 . 1_565 72.53 ?
Ce2 O2c C1c 2_556 . . 121.3(6) ?
Ce2 O2c C2c 2_556 . . 86.1(3) ?
Ce2 O2c O1c 2_556 . . 148.1(4) ?
Ce2 O2c O4c 2_556 . . 58.6(2) ?
Ce2 O2c O1d 2_556 . 2_555 54.04(18) ?
Ce2 O2c O2ce2 2_556 . 2_556 55.56(18) ?
Ce2 O2c Ow1 2_556 . . 130.0(3) ?
Ce2 O2c H2o2ce2 2_556 . 2_556 72.31 ?
C1c O2c C2c . . . 35.3(5) ?
C1c O2c O1c . . . 26.8(5) ?
C1c O2c O4c . . . 62.9(5) ?
C1c O2c O1d . . 2_555 157.5(8) ?
C1c O2c O2ce2 . . 2_556 95.8(5) ?
C1c O2c Ow1 . . . 106.6(6) ?
C1c O2c H2o2ce2 . . 2_556 98.51 ?
C2c O2c O1c . . . 62.1(3) ?
C2c O2c O4c . . . 27.6(2) ?
C2c O2c O1d . . 2_555 131.6(4) ?
C2c O2c O2ce2 . . 2_556 77.1(3) ?
C2c O2c Ow1 . . . 138.9(4) ?
C2c O2c H2o2ce2 . . 2_556 90.94 ?
O1c O2c O4c . . . 89.7(3) ?
O1c O2c O1d . . 2_555 152.8(3) ?
O1c O2c O2ce2 . . 2_556 110.0(3) ?
O1c O2c Ow1 . . . 81.0(3) ?
O1c O2c H2o2ce2 . . 2_556 103.27 ?
O4c O2c O1d . . 2_555 106.7(3) ?
O4c O2c O2ce2 . . 2_556 63.9(2) ?
O4c O2c Ow1 . . . 159.6(4) ?
O4c O2c H2o2ce2 . . 2_556 83.65 ?
O1d O2c O2ce2 2_555 . 2_556 96.9(3) ?
O1d O2c Ow1 2_555 . . 76.3(3) ?
O1d O2c H2o2ce2 2_555 . 2_556 100.09 ?
O2ce2 O2c Ow1 2_556 . . 136.4(4) ?
O2ce2 O2c H2o2ce2 2_556 . 2_556 21.59 ?
Ow1 O2c H2o2ce2 . . 2_556 116.05 ?
C2d C1d O1d . . . 119.3(6) ?
C2d C1d O2d . . . 116.6(9) ?
C2d C1d O3d . . . 28.1(4) ?
C2d C1d O4d . . . 27.6(4) ?
O1d C1d O2d . . . 123.9(8) ?
O1d C1d O3d . . . 91.2(5) ?
O1d C1d O4d . . . 146.8(5) ?
O2d C1d O3d . . . 144.8(8) ?
O2d C1d O4d . . . 89.0(6) ?
O3d C1d O4d . . . 55.7(3) ?
C1d C2d O1d . . . 27.1(4) ?
C1d C2d O2d . . . 28.5(4) ?
C1d C2d O3d . . . 117.0(9) ?
C1d C2d O4d . . . 119.2(6) ?
O1d C2d O2d . . . 55.6(3) ?
O1d C2d O3d . . . 90.0(7) ?
O1d C2d O4d . . . 146.2(5) ?
O2d C2d O3d . . . 145.5(8) ?
O2d C2d O4d . . . 90.7(5) ?
O3d C2d O4d . . . 123.8(8) ?
Ce2 O1d O2b 1_554 . . 54.86(18) ?
Ce2 O1d O2c 1_554 . 2_545 53.21(17) ?
Ce2 O1d C1d 1_554 . . 123.4(5) ?
Ce2 O1d C2d 1_554 . . 90.9(3) ?
Ce2 O1d O2d 1_554 . . 150.6(4) ?
Ce2 O1d O3d 1_554 . . 63.9(2) ?
Ce2 O1d O2f 1_554 . 2_555 116.1(3) ?
Ce2 O1d O1ce2 1_554 . 1_554 57.41(17) ?
Ce2 O1d H2o1ce2 1_554 . 1_554 79.63 ?
O2b O1d O2c . . 2_545 107.7(3) ?
O2b O1d C1d . . . 135.9(6) ?
O2b O1d C2d . . . 111.9(3) ?
O2b O1d O2d . . . 143.0(3) ?
O2b O1d O3d . . . 90.4(3) ?
O2b O1d O2f . . 2_555 118.3(4) ?
O2b O1d O1ce2 . . 1_554 72.1(3) ?
O2b O1d H2o1ce2 . . 1_554 91.75 ?
O2c O1d C1d 2_545 . . 90.6(5) ?
O2c O1d C2d 2_545 . . 75.6(3) ?
O2c O1d O2d 2_545 . . 105.5(3) ?
O2c O1d O3d 2_545 . . 64.6(3) ?
O2c O1d O2f 2_545 . 2_555 87.6(3) ?
O2c O1d O1ce2 2_545 . 1_554 65.6(3) ?
O2c O1d H2o1ce2 2_545 . 1_554 70.15 ?
C1d O1d C2d . . . 33.7(4) ?
C1d O1d O2d . . . 28.3(4) ?
C1d O1d O3d . . . 61.3(5) ?
C1d O1d O2f . . 2_555 101.8(5) ?
C1d O1d O1ce2 . . 1_554 149.8(6) ?
C1d O1d H2o1ce2 . . 1_554 132.38 ?
C2d O1d O2d . . . 61.9(3) ?
C2d O1d O3d . . . 27.6(2) ?
C2d O1d O2f . . 2_555 129.7(4) ?
C2d O1d O1ce2 . . 1_554 139.6(3) ?
C2d O1d H2o1ce2 . . 1_554 143.01 ?
O2d O1d O3d . . . 89.5(4) ?
O2d O1d O2f . . 2_555 78.5(3) ?
O2d O1d O1ce2 . . 1_554 138.2(3) ?
O2d O1d H2o1ce2 . . 1_554 114.66 ?
O3d O1d O2f . . 2_555 145.8(3) ?
O3d O1d O1ce2 . . 1_554 118.0(3) ?
O3d O1d H2o1ce2 . . 1_554 133.07 ?
O2f O1d O1ce2 2_555 . 1_554 61.0(2) ?
O2f O1d H2o1ce2 2_555 . 1_554 37.28 ?
O1ce2 O1d H2o1ce2 1_554 . 1_554 23.83 ?
Ce3 O2d Ce4 4_464 . 4_454 117.1(2) ?
Ce3 O2d O1a 4_464 . 4_454 58.5(2) ?
Ce3 O2d C1d 4_464 . . 117.4(7) ?
Ce3 O2d C2d 4_464 . . 150.4(4) ?
Ce3 O2d O1d 4_464 . . 89.8(3) ?
Ce3 O2d O4d 4_464 . . 168.1(3) ?
Ce3 O2d O2g 4_464 . . 57.3(2) ?
Ce3 O2d O3ce4 4_464 . 4_454 96.2(4) ?
Ce4 O2d O1a 4_454 . 4_454 58.8(2) ?
Ce4 O2d C1d 4_454 . . 122.0(6) ?
Ce4 O2d C2d 4_454 . . 87.4(3) ?
Ce4 O2d O1d 4_454 . . 148.6(4) ?
Ce4 O2d O4d 4_454 . . 59.5(2) ?
Ce4 O2d O2g 4_454 . . 99.4(3) ?
Ce4 O2d O3ce4 4_454 . 4_454 56.6(3) ?
O1a O2d C1d 4_454 . . 166.0(6) ?
O1a O2d C2d 4_454 . . 144.4(5) ?
O1a O2d O1d 4_454 . . 146.6(4) ?
O1a O2d O4d 4_454 . . 117.8(4) ?
O1a O2d O2g 4_454 . . 72.9(3) ?
O1a O2d O3ce4 4_454 . 4_454 60.8(4) ?
C1d O2d C2d . . . 34.8(6) ?
C1d O2d O1d . . . 27.8(5) ?
C1d O2d O4d . . . 63.1(6) ?
C1d O2d O2g . . . 93.5(5) ?
C1d O2d O3ce4 . . 4_454 132.5(6) ?
C2d O2d O1d . . . 62.6(3) ?
C2d O2d O4d . . . 28.3(3) ?
C2d O2d O2g . . . 105.0(3) ?
C2d O2d O3ce4 . . 4_454 111.7(5) ?
O1d O2d O4d . . . 90.8(3) ?
O1d O2d O2g . . . 81.2(3) ?
O1d O2d O3ce4 . . 4_454 140.8(4) ?
O4d O2d O2g . . . 111.1(3) ?
O4d O2d O3ce4 . . 4_454 90.7(4) ?
O2g O2d O3ce4 . . 4_454 133.7(4) ?
Ce2 O3d Ce2 1_554 . 2_546 149.3(2) ?
Ce2 O3d O2b 1_554 . 2_545 107.9(3) ?
Ce2 O3d O4b 1_554 . . 52.9(2) ?
Ce2 O3d C1d 1_554 . . 82.1(3) ?
Ce2 O3d C2d 1_554 . . 116.6(6) ?
Ce2 O3d O1d 1_554 . . 55.3(2) ?
Ce2 O3d O4d 1_554 . . 144.6(3) ?
Ce2 O3d O1ce2 1_554 . 2_546 100.5(3) ?
Ce2 O3d O2ce2 1_554 . 1_554 54.52(15) ?
Ce2 O3d H1o1ce2 1_554 . 2_546 81.56 ?
Ce2 O3d H2o2ce2 1_554 . 1_554 75.8 ?
Ce2 O3d O2b 2_546 . 2_545 52.1(2) ?
Ce2 O3d O4b 2_546 . . 108.2(3) ?
Ce2 O3d C1d 2_546 . . 128.4(4) ?
Ce2 O3d C2d 2_546 . . 93.6(6) ?
Ce2 O3d O1d 2_546 . . 155.4(3) ?
Ce2 O3d O4d 2_546 . . 65.2(3) ?
Ce2 O3d O1ce2 2_546 . 2_546 52.8(2) ?
Ce2 O3d O2ce2 2_546 . 1_554 96.8(2) ?
Ce2 O3d H1o1ce2 2_546 . 2_546 74.37 ?
Ce2 O3d H2o2ce2 2_546 . 1_554 78.36 ?
O2b O3d O4b 2_545 . . 110.9(3) ?
O2b O3d C1d 2_545 . . 131.5(3) ?
O2b O3d C2d 2_545 . . 111.0(6) ?
O2b O3d O1d 2_545 . . 139.0(3) ?
O2b O3d O4d 2_545 . . 90.4(3) ?
O2b O3d O1ce2 2_545 . 2_546 68.7(2) ?
O2b O3d O2ce2 2_545 . 1_554 56.7(2) ?
O2b O3d H1o1ce2 2_545 . 2_546 85.21 ?
O2b O3d H2o2ce2 2_545 . 1_554 33.62 ?
O4b O3d C1d . . . 112.3(4) ?
O4b O3d C2d . . . 137.8(6) ?
O4b O3d O1d . . . 88.5(3) ?
O4b O3d O4d . . . 147.3(4) ?
O4b O3d O1ce2 . . 2_546 56.5(3) ?
O4b O3d O2ce2 . . 1_554 64.5(2) ?
O4b O3d H1o1ce2 . . 2_546 34.4 ?
O4b O3d H2o2ce2 . . 1_554 83.7 ?
C1d O3d C2d . . . 34.9(6) ?
C1d O3d O1d . . . 27.6(3) ?
C1d O3d O4d . . . 63.4(3) ?
C1d O3d O1ce2 . . 2_546 158.2(4) ?
C1d O3d O2ce2 . . 1_554 128.9(4) ?
C1d O3d H1o1ce2 . . 2_546 143.05 ?
C1d O3d H2o2ce2 . . 1_554 135.78 ?
C2d O3d O1d . . . 62.4(6) ?
C2d O3d O4d . . . 28.5(5) ?
C2d O3d O1ce2 . . 2_546 139.5(7) ?
C2d O3d O2ce2 . . 1_554 149.6(6) ?
C2d O3d H1o1ce2 . . 2_546 147.98 ?
C2d O3d H2o2ce2 . . 1_554 137.09 ?
O1d O3d O4d . . . 90.9(3) ?
O1d O3d O1ce2 . . 2_546 144.4(4) ?
O1d O3d O2ce2 . . 1_554 106.9(3) ?
O1d O3d H1o1ce2 . . 2_546 122.64 ?
O1d O3d H2o2ce2 . . 1_554 122.46 ?
O4d O3d O1ce2 . . 2_546 114.5(4) ?
O4d O3d O2ce2 . . 1_554 145.4(4) ?
O4d O3d H1o1ce2 . . 2_546 131.19 ?
O4d O3d H2o2ce2 . . 1_554 123.12 ?
O1ce2 O3d O2ce2 2_546 . 1_554 66.3(2) ?
O1ce2 O3d H1o1ce2 2_546 . 2_546 22.07 ?
O1ce2 O3d H2o2ce2 2_546 . 1_554 64.97 ?
O2ce2 O3d H1o1ce2 1_554 . 2_546 62.39 ?
O2ce2 O3d H2o2ce2 1_554 . 1_554 23.06 ?
H1o1ce2 O3d H2o2ce2 2_546 . 1_554 70.5 ?
Ce2 O4d Ce4 2_546 . 4_454 146.1(3) ?
Ce2 O4d O4c 2_546 . 1_545 54.18(18) ?
Ce2 O4d C1d 2_546 . . 127.7(3) ?
Ce2 O4d C2d 2_546 . . 94.6(4) ?
Ce2 O4d O2d 2_546 . . 155.3(3) ?
Ce2 O4d O3d 2_546 . . 67.0(2) ?
Ce2 O4d O1ce4 2_546 . 4_454 113.3(3) ?
Ce2 O4d O4ce4 2_546 . 4_454 110.5(4) ?
Ce2 O4d H1o2ce2 2_546 . 2_546 69.5 ?
Ce4 O4d O4c 4_454 . 1_545 111.9(3) ?
Ce4 O4d C1d 4_454 . . 84.0(3) ?
Ce4 O4d C2d 4_454 . . 116.8(5) ?
Ce4 O4d O2d 4_454 . . 56.37(19) ?
Ce4 O4d O3d 4_454 . . 144.0(4) ?
Ce4 O4d O1ce4 4_454 . 4_454 57.0(2) ?
Ce4 O4d O4ce4 4_454 . 4_454 57.8(3) ?
Ce4 O4d H1o2ce2 4_454 . 2_546 76.67 ?
O4c O4d C1d 1_545 . . 104.6(4) ?
O4c O4d C2d 1_545 . . 87.4(5) ?
O4c O4d O2d 1_545 . . 115.9(3) ?
O4c O4d O3d 1_545 . . 73.3(3) ?
O4c O4d O1ce4 1_545 . 4_454 59.9(2) ?
O4c O4d O4ce4 1_545 . 4_454 140.2(6) ?
O4c O4d H1o2ce2 1_545 . 2_546 64.5 ?
C1d O4d C2d . . . 33.2(4) ?
C1d O4d O2d . . . 27.8(2) ?
C1d O4d O3d . . . 60.9(3) ?
C1d O4d O1ce4 . . 4_454 76.9(3) ?
C1d O4d O4ce4 . . 4_454 111.5(5) ?
C1d O4d H1o2ce2 . . 2_546 151.16 ?
C2d O4d O2d . . . 61.0(5) ?
C2d O4d O3d . . . 27.7(4) ?
C2d O4d O1ce4 . . 4_454 91.9(5) ?
C2d O4d O4ce4 . . 4_454 132.4(7) ?
C2d O4d H1o2ce2 . . 2_546 151.9 ?
O2d O4d O3d . . . 88.7(4) ?
O2d O4d O1ce4 . . 4_454 66.6(3) ?
O2d O4d O4ce4 . . 4_454 90.9(4) ?
O2d O4d H1o2ce2 . . 2_546 130.13 ?
O3d O4d O1ce4 . . 4_454 104.2(4) ?
O3d O4d O4ce4 . . 4_454 139.8(5) ?
O3d O4d H1o2ce2 . . 2_546 131.63 ?
O1ce4 O4d O4ce4 4_454 . 4_454 112.4(4) ?
O1ce4 O4d H1o2ce2 4_454 . 2_546 74.65 ?
O4ce4 O4d H1o2ce2 4_454 . 2_546 75.71 ?
C2e C1e O1e . . . 120.0(11) ?
C2e C1e O2e . . . 114.7(11) ?
C2e C1e O3e . . . 27.1(6) ?
C2e C1e O4e . . . 29.0(6) ?
C2e C1e H1o2ce2 . . 1_554 144.89 ?
O1e C1e O2e . . . 125.2(10) ?
O1e C1e O3e . . . 93.0(9) ?
O1e C1e O4e . . . 148.8(9) ?
O1e C1e H1o2ce2 . . 1_554 90.23 ?
O2e C1e O3e . . . 141.2(9) ?
O2e C1e O4e . . . 85.9(8) ?
O2e C1e H1o2ce2 . . 1_554 41.04 ?
O3e C1e O4e . . . 56.1(4) ?
O3e C1e H1o2ce2 . . 1_554 163.92 ?
O4e C1e H1o2ce2 . . 1_554 118.15 ?
C1e C2e O1e . . . 25.9(6) ?
C1e C2e O2e . . . 29.9(6) ?
C1e C2e O3e . . . 116.9(12) ?
C1e C2e O4e . . . 116.0(11) ?
C1e C2e H2o2ce1 . . 3_666 152.4 ?
O1e C2e O2e . . . 55.8(4) ?
O1e C2e O3e . . . 91.2(9) ?
O1e C2e O4e . . . 141.7(8) ?
O1e C2e H2o2ce1 . . 3_666 167.91 ?
O2e C2e O3e . . . 146.0(10) ?
O2e C2e O4e . . . 86.3(8) ?
O2e C2e H2o2ce1 . . 3_666 123.76 ?
O3e C2e O4e . . . 127.1(10) ?
O3e C2e H2o2ce1 . . 3_666 86.75 ?
O4e C2e H2o2ce1 . . 3_666 42.02 ?
Ce3 O1e C1e 3_666 . . 116.4(7) ?
Ce3 O1e C2e 3_666 . . 82.3(4) ?
Ce3 O1e O2e 3_666 . . 145.1(4) ?
Ce3 O1e O3e 3_666 . . 56.0(3) ?
Ce3 O1e O2f 3_666 . . 56.2(3) ?
Ce3 O1e O1g 3_666 . 4_554 56.3(3) ?
Ce3 O1e H1o2ce2 3_666 . 1_554 165.29 ?
C1e O1e C2e . . . 34.1(7) ?
C1e O1e O2e . . . 28.9(6) ?
C1e O1e O3e . . . 60.5(7) ?
C1e O1e O2f . . . 94.2(8) ?
C1e O1e O1g . . 4_554 98.7(7) ?
C1e O1e H1o2ce2 . . 1_554 62.75 ?
C2e O1e O2e . . . 63.0(5) ?
C2e O1e O3e . . . 26.4(4) ?
C2e O1e O2f . . . 73.4(4) ?
C2e O1e O1g . . 4_554 80.7(4) ?
C2e O1e H1o2ce2 . . 1_554 95.35 ?
O2e O1e O3e . . . 89.2(5) ?
O2e O1e O2f . . . 112.9(5) ?
O2e O1e O1g . . 4_554 110.4(5) ?
O2e O1e H1o2ce2 . . 1_554 37.23 ?
O3e O1e O2f . . . 62.4(3) ?
O3e O1e O1g . . 4_554 65.9(3) ?
O3e O1e H1o2ce2 . . 1_554 121.24 ?
O2f O1e O1g . . 4_554 109.7(4) ?
O2f O1e H1o2ce2 . . 1_554 109.17 ?
O1g O1e H1o2ce2 4_554 . 1_554 137.87 ?
Ce4 O2e C1e 3_666 . . 119.4(8) ?
Ce4 O2e C2e 3_666 . . 85.2(4) ?
Ce4 O2e O1e 3_666 . . 144.5(5) ?
Ce4 O2e O4e 3_666 . . 56.2(3) ?
Ce4 O2e O2ce2 3_666 . 1_554 115.1(4) ?
Ce4 O2e H1o2ce2 3_666 . 1_554 114.71 ?
C1e O2e C2e . . . 35.4(6) ?
C1e O2e O1e . . . 25.9(6) ?
C1e O2e O4e . . . 64.4(6) ?
C1e O2e O2ce2 . . 1_554 103.2(7) ?
C1e O2e H1o2ce2 . . 1_554 106.06 ?
C2e O2e O1e . . . 61.3(5) ?
C2e O2e O4e . . . 29.1(4) ?
C2e O2e O2ce2 . . 1_554 130.5(6) ?
C2e O2e H1o2ce2 . . 1_554 133.99 ?
O1e O2e O4e . . . 90.3(5) ?
O1e O2e O2ce2 . . 1_554 82.7(4) ?
O1e O2e H1o2ce2 . . 1_554 84.93 ?
O4e O2e O2ce2 . . 1_554 141.5(5) ?
O4e O2e H1o2ce2 . . 1_554 144.53 ?
O2ce2 O2e H1o2ce2 1_554 . 1_554 3.52 ?
Ce3 O3e C1e 3_666 . . 84.2(4) ?
Ce3 O3e C2e 3_666 . . 120.0(7) ?
Ce3 O3e O1e 3_666 . . 57.7(3) ?
Ce3 O3e O4e 3_666 . . 147.5(4) ?
Ce3 O3e O2f 3_666 . . 56.6(3) ?
Ce3 O3e Ow1 3_666 . 3_666 117.2(5) ?
Ce3 O3e H2o1ce1 3_666 . 4_554 84.01 ?
Ce3 O3e H2o2ce1 3_666 . 3_666 171.02 ?
C1e O3e C2e . . . 36.0(7) ?
C1e O3e O1e . . . 26.5(4) ?
C1e O3e O4e . . . 63.7(5) ?
C1e O3e O2f . . . 74.9(4) ?
C1e O3e Ow1 . . 3_666 125.9(6) ?
C1e O3e H2o1ce1 . . 4_554 93.53 ?
C1e O3e H2o2ce1 . . 3_666 101.1 ?
C2e O3e O1e . . . 62.4(7) ?
C2e O3e O4e . . . 27.7(7) ?
C2e O3e O2f . . . 92.5(7) ?
C2e O3e Ow1 . . 3_666 101.1(9) ?
C2e O3e H2o1ce1 . . 4_554 100.42 ?
C2e O3e H2o2ce1 . . 3_666 66.15 ?
O1e O3e O4e . . . 90.1(4) ?
O1e O3e O2f . . . 62.3(3) ?
O1e O3e Ow1 . . 3_666 135.0(5) ?
O1e O3e H2o1ce1 . . 4_554 90.02 ?
O1e O3e H2o2ce1 . . 3_666 127.3 ?
O4e O3e O2f . . . 106.7(4) ?
O4e O3e Ow1 . . 3_666 81.0(5) ?
O4e O3e H2o1ce1 . . 4_554 102.07 ?
O4e O3e H2o2ce1 . . 3_666 39.37 ?
O2f O3e Ow1 . . 3_666 78.1(4) ?
O2f O3e H2o1ce1 . . 4_554 139.42 ?
O2f O3e H2o2ce1 . . 3_666 131.65 ?
Ow1 O3e H2o1ce1 3_666 . 4_554 134.99 ?
Ow1 O3e H2o2ce1 3_666 . 3_666 65.5 ?
H2o1ce1 O3e H2o2ce1 4_554 . 3_666 88.42 ?
Ce4 O4e C1e 3_666 . . 85.4(4) ?
Ce4 O4e C2e 3_666 . . 120.4(6) ?
Ce4 O4e O2e 3_666 . . 56.3(3) ?
Ce4 O4e O3e 3_666 . . 145.6(5) ?
Ce4 O4e O2ce1 3_666 . 3_666 132.9(5) ?
Ce4 O4e O4ce4 3_666 . 3_666 55.2(4) ?
Ce4 O4e H2o2ce1 3_666 . 3_666 129.93 ?
C1e O4e C2e . . . 35.0(6) ?
C1e O4e O2e . . . 29.7(4) ?
C1e O4e O3e . . . 60.2(5) ?
C1e O4e O2ce1 . . 3_666 132.8(5) ?
C1e O4e O4ce4 . . 3_666 77.8(5) ?
C1e O4e H2o2ce1 . . 3_666 138.21 ?
C2e O4e O2e . . . 64.5(6) ?
C2e O4e O3e . . . 25.2(5) ?
C2e O4e O2ce1 . . 3_666 101.9(6) ?
C2e O4e O4ce4 . . 3_666 97.2(7) ?
C2e O4e H2o2ce1 . . 3_666 106.52 ?
O2e O4e O3e . . . 89.6(5) ?
O2e O4e O2ce1 . . 3_666 149.5(5) ?
O2e O4e O4ce4 . . 3_666 67.6(4) ?
O2e O4e H2o2ce1 . . 3_666 154.65 ?
O3e O4e O2ce1 . . 3_666 78.6(4) ?
O3e O4e O4ce4 . . 3_666 111.0(6) ?
O3e O4e H2o2ce1 . . 3_666 82.62 ?
O2ce1 O4e O4ce4 3_666 . 3_666 142.9(5) ?
O2ce1 O4e H2o2ce1 3_666 . 3_666 5.7 ?
O4ce4 O4e H2o2ce1 3_666 . 3_666 137.67 ?
C1f C1f O1f 3_656 . . 116.3(7) ?
C1f C1f O1f 3_656 . 3_656 27.6(4) ?
C1f C1f O2f 3_656 . . 116.0(8) ?
C1f C1f O2f 3_656 . 3_656 27.5(4) ?
C1f C1f H2o1ce2 3_656 . 2_546 149.01 ?
O1f C1f O1f . . 3_656 144.0(7) ?
O1f C1f O2f . . . 127.6(9) ?
O1f C1f O2f . . 3_656 88.9(5) ?
O1f C1f H2o1ce2 . . 2_546 88.71 ?
O1f C1f O2f 3_656 . . 88.4(6) ?
O1f C1f O2f 3_656 . 3_656 55.1(3) ?
O1f C1f H2o1ce2 3_656 . 2_546 125.06 ?
O2f C1f O2f . . 3_656 143.5(7) ?
O2f C1f H2o1ce2 . . 2_546 41.53 ?
O2f C1f H2o1ce2 3_656 . 2_546 162.12 ?
Ce3 O1f O1a 1_545 . . 53.8(2) ?
Ce3 O1f C1f 1_545 . . 122.1(6) ?
Ce3 O1f C1f 1_545 . 3_656 86.1(3) ?
Ce3 O1f O2f 1_545 . . 147.8(4) ?
Ce3 O1f O2f 1_545 . 3_656 58.9(2) ?
Ce3 O1f O3ce4 1_545 . . 103.3(3) ?
Ce3 O1f H2o1ce2 1_545 . 2_546 159.22 ?
O1a O1f C1f . . . 157.6(6) ?
O1a O1f C1f . . 3_656 131.7(3) ?
O1a O1f O2f . . . 154.3(5) ?
O1a O1f O2f . . 3_656 106.4(3) ?
O1a O1f O3ce4 . . . 59.6(3) ?
O1a O1f H2o1ce2 . . 2_546 128.49 ?
C1f O1f C1f . . 3_656 36.0(5) ?
C1f O1f O2f . . . 26.0(5) ?
C1f O1f O2f . . 3_656 63.4(5) ?
C1f O1f O3ce4 . . . 105.5(7) ?
C1f O1f H2o1ce2 . . 2_546 64.45 ?
C1f O1f O2f 3_656 . . 62.0(3) ?
C1f O1f O2f 3_656 . 3_656 27.3(2) ?
C1f O1f O3ce4 3_656 . . 116.2(5) ?
C1f O1f H2o1ce2 3_656 . 2_546 98.82 ?
O2f O1f O2f . . 3_656 89.4(3) ?
O2f O1f O3ce4 . . . 95.3(4) ?
O2f O1f H2o1ce2 . . 2_546 39.8 ?
O2f O1f O3ce4 3_656 . . 116.4(4) ?
O2f O1f H2o1ce2 3_656 . 2_546 125.1 ?
O3ce4 O1f H2o1ce2 . . 2_546 92.73 ?
Ce3 O2f O1d 3_666 . 2_545 74.8(2) ?
Ce3 O2f O1e 3_666 . . 53.7(2) ?
Ce3 O2f O3e 3_666 . . 52.5(3) ?
Ce3 O2f C1f 3_666 . . 121.2(6) ?
Ce3 O2f C1f 3_666 . 3_656 84.9(3) ?
Ce3 O2f O1f 3_666 . . 147.4(4) ?
Ce3 O2f O1f 3_666 . 3_656 57.3(2) ?
Ce3 O2f O1ce2 3_666 . 2_546 120.8(3) ?
Ce3 O2f H2o1ce2 3_666 . 2_546 124.42 ?
O1d O2f O1e 2_545 . . 67.0(3) ?
O1d O2f O3e 2_545 . . 117.0(3) ?
O1d O2f C1f 2_545 . . 128.6(7) ?
O1d O2f C1f 2_545 . 3_656 118.8(5) ?
O1d O2f O1f 2_545 . . 123.7(4) ?
O1d O2f O1f 2_545 . 3_656 104.9(4) ?
O1d O2f O1ce2 2_545 . 2_546 55.6(3) ?
O1d O2f H2o1ce2 2_545 . 2_546 57.77 ?
O1e O2f O3e . . . 55.3(3) ?
O1e O2f C1f . . . 163.8(6) ?
O1e O2f C1f . . 3_656 136.6(4) ?
O1e O2f O1f . . . 154.2(5) ?
O1e O2f O1f . . 3_656 110.1(3) ?
O1e O2f O1ce2 . . 2_546 76.8(3) ?
O1e O2f H2o1ce2 . . 2_546 80.47 ?
O3e O2f C1f . . . 108.8(5) ?
O3e O2f C1f . . 3_656 90.9(3) ?
O3e O2f O1f . . . 119.3(4) ?
O3e O2f O1f . . 3_656 75.9(3) ?
O3e O2f O1ce2 . . 2_546 123.6(4) ?
O3e O2f H2o1ce2 . . 2_546 126.17 ?
C1f O2f C1f . . 3_656 36.5(5) ?
C1f O2f O1f . . . 26.4(5) ?
C1f O2f O1f . . 3_656 64.2(5) ?
C1f O2f O1ce2 . . 2_546 114.8(5) ?
C1f O2f H2o1ce2 . . 2_546 111.05 ?
C1f O2f O1f 3_656 . . 62.9(3) ?
C1f O2f O1f 3_656 . 3_656 27.8(3) ?
C1f O2f O1ce2 3_656 . 2_546 144.6(4) ?
C1f O2f H2o1ce2 3_656 . 2_546 141.35 ?
O1f O2f O1f . . 3_656 90.6(3) ?
O1f O2f O1ce2 . . 2_546 90.5(3) ?
O1f O2f H2o1ce2 . . 2_546 86.76 ?
O1f O2f O1ce2 3_656 . 2_546 156.2(4) ?
O1f O2f H2o1ce2 3_656 . 2_546 155.54 ?
O1ce2 O2f H2o1ce2 2_546 . 2_546 3.75 ?
C1g C1g O1g 3_566 . . 117.2(8) ?
C1g C1g O1g 3_566 . 3_566 27.2(4) ?
C1g C1g O2g 3_566 . . 115.6(7) ?
C1g C1g O2g 3_566 . 3_566 27.7(4) ?
C1g C1g H2o1ce1 3_566 . . 142.82 ?
O1g C1g O1g . . 3_566 144.4(8) ?
O1g C1g O2g . . . 127.1(9) ?
O1g C1g O2g . . 3_566 89.6(6) ?
O1g C1g H2o1ce1 . . . 25.67 ?
O1g C1g O2g 3_566 . . 88.4(6) ?
O1g C1g O2g 3_566 . 3_566 54.9(3) ?
O1g C1g H2o1ce1 3_566 . . 169.92 ?
O2g C1g O2g . . 3_566 143.3(7) ?
O2g C1g H2o1ce1 . . . 101.4 ?
O2g C1g H2o1ce1 3_566 . . 115.24 ?
Ce3 O1g O3a 2_546 . 2_556 56.9(2) ?
Ce3 O1g O1e 2_546 . 4_455 55.8(3) ?
Ce3 O1g C1g 2_546 . . 120.5(6) ?
Ce3 O1g C1g 2_546 . 3_566 85.6(3) ?
Ce3 O1g O2g 2_546 . . 146.4(4) ?
Ce3 O1g O2g 2_546 . 3_566 58.5(2) ?
Ce3 O1g O1ce1 2_546 . . 106.1(3) ?
Ce3 O1g H2o1ce1 2_546 . . 102.65 ?
O3a O1g O1e 2_556 . 4_455 107.4(3) ?
O3a O1g C1g 2_556 . . 145.1(8) ?
O3a O1g C1g 2_556 . 3_566 120.7(5) ?
O3a O1g O2g 2_556 . . 146.6(4) ?
O3a O1g O2g 2_556 . 3_566 98.7(4) ?
O3a O1g O1ce1 2_556 . . 63.1(3) ?
O3a O1g H2o1ce1 2_556 . . 64.39 ?
O1e O1g C1g 4_455 . . 92.5(5) ?
O1e O1g C1g 4_455 . 3_566 77.3(3) ?
O1e O1g O2g 4_455 . . 105.5(4) ?
O1e O1g O2g 4_455 . 3_566 66.5(3) ?
O1e O1g O1ce1 4_455 . . 115.0(4) ?
O1e O1g H2o1ce1 4_455 . . 108.09 ?
C1g O1g C1g . . 3_566 35.6(6) ?
C1g O1g O2g . . . 26.3(5) ?
C1g O1g O2g . . 3_566 62.8(6) ?
C1g O1g O1ce1 . . . 133.4(6) ?
C1g O1g H2o1ce1 . . . 136.46 ?
C1g O1g O2g 3_566 . . 61.9(3) ?
C1g O1g O2g 3_566 . 3_566 27.3(3) ?
C1g O1g O1ce1 3_566 . . 166.4(4) ?
C1g O1g H2o1ce1 3_566 . . 171.71 ?
O2g O1g O2g . . 3_566 89.1(3) ?
O2g O1g O1ce1 . . . 107.3(4) ?
O2g O1g H2o1ce1 . . . 110.15 ?
O2g O1g O1ce1 3_566 . . 161.6(4) ?
O2g O1g H2o1ce1 3_566 . . 160.66 ?
O1ce1 O1g H2o1ce1 . . . 6.89 ?
Ce3 O2g O2d 4_464 . . 57.2(2) ?
Ce3 O2g C1g 4_464 . . 120.8(7) ?
Ce3 O2g C1g 4_464 . 3_566 84.2(3) ?
Ce3 O2g O1g 4_464 . . 146.7(5) ?
Ce3 O2g O1g 4_464 . 3_566 57.0(2) ?
Ce3 O2g O1ce4 4_464 . 4_454 118.1(3) ?
O2d O2g C1g . . . 177.8(8) ?
O2d O2g C1g . . 3_566 141.3(4) ?
O2d O2g O1g . . . 155.2(4) ?
O2d O2g O1g . . 3_566 113.8(3) ?
O2d O2g O1ce4 . . 4_454 66.8(3) ?
C1g O2g C1g . . 3_566 36.7(5) ?
C1g O2g O1g . . . 26.6(5) ?
C1g O2g O1g . . 3_566 64.3(5) ?
C1g O2g O1ce4 . . 4_454 115.5(7) ?
C1g O2g O1g 3_566 . . 63.3(4) ?
C1g O2g O1g 3_566 . 3_566 27.6(3) ?
C1g O2g O1ce4 3_566 . 4_454 142.7(4) ?
O1g O2g O1g . . 3_566 90.9(4) ?
O1g O2g O1ce4 . . 4_454 93.8(4) ?
O1g O2g O1ce4 3_566 . 4_454 148.3(4) ?
Ce1 O1ce1 O4a . . . 60.36(19) ?
Ce1 O1ce1 O3c . . 1_545 118.5(2) ?
Ce1 O1ce1 O1g . . . 113.9(4) ?
Ce1 O1ce1 H1o1ce1 . . . 120 ?
Ce1 O1ce1 H2o1ce1 . . . 120 ?
O4a O1ce1 O3c . . 1_545 59.9(3) ?
O4a O1ce1 O1g . . . 169.5(4) ?
O4a O1ce1 H1o1ce1 . . . 62.72 ?
O4a O1ce1 H2o1ce1 . . . 162.35 ?
O3c O1ce1 O1g 1_545 . . 127.3(3) ?
O3c O1ce1 H1o1ce1 1_545 . . 4.73 ?
O3c O1ce1 H2o1ce1 1_545 . . 121.28 ?
O1g O1ce1 H1o1ce1 . . . 125.12 ?
O1g O1ce1 H2o1ce1 . . . 11.14 ?
H1o1ce1 O1ce1 H2o1ce1 . . . 120 ?
Ce1 O2ce1 O2a . . . 56.9(2) ?
Ce1 O2ce1 O4a . . 2_556 60.83(19) ?
Ce1 O2ce1 O1b . . . 55.51(19) ?
Ce1 O2ce1 O1c . . . 120.61(18) ?
Ce1 O2ce1 O4e . . 3_666 122.2(4) ?
Ce1 O2ce1 H1o1ce1 . . 2_556 82.02 ?
Ce1 O2ce1 H1o2ce1 . . . 120 ?
Ce1 O2ce1 H2o2ce1 . . . 120 ?
O2a O2ce1 O4a . . 2_556 108.0(3) ?
O2a O2ce1 O1b . . . 104.5(4) ?
O2a O2ce1 O1c . . . 166.0(4) ?
O2a O2ce1 O4e . . 3_666 65.8(3) ?
O2a O2ce1 H1o1ce1 . . 2_556 85.46 ?
O2a O2ce1 H1o2ce1 . . . 176.65 ?
O2a O2ce1 H2o2ce1 . . . 63.11 ?
O4a O2ce1 O1b 2_556 . . 61.6(2) ?
O4a O2ce1 O1c 2_556 . . 63.3(3) ?
O4a O2ce1 O4e 2_556 . 3_666 140.2(4) ?
O4a O2ce1 H1o1ce1 2_556 . 2_556 53.22 ?
O4a O2ce1 H1o2ce1 2_556 . . 68.7 ?
O4a O2ce1 H2o2ce1 2_556 . . 148.27 ?
O1b O2ce1 O1c . . . 81.5(3) ?
O1b O2ce1 O4e . . 3_666 157.1(4) ?
O1b O2ce1 H1o1ce1 . . 2_556 113.66 ?
O1b O2ce1 H1o2ce1 . . . 73.45 ?
O1b O2ce1 H2o2ce1 . . . 148.34 ?
O1c O2ce1 O4e . . 3_666 113.0(4) ?
O1c O2ce1 H1o1ce1 . . 2_556 80.58 ?
O1c O2ce1 H1o2ce1 . . . 12.7 ?
O1c O2ce1 H2o2ce1 . . . 117.79 ?
O4e O2ce1 H1o1ce1 3_666 . 2_556 87.01 ?
O4e O2ce1 H1o2ce1 3_666 . . 117.05 ?
O4e O2ce1 H2o2ce1 3_666 . . 8.79 ?
H1o1ce1 O2ce1 H1o2ce1 2_556 . . 92.9 ?
H1o1ce1 O2ce1 H2o2ce1 2_556 . . 95.07 ?
H1o2ce1 O2ce1 H2o2ce1 . . . 120 ?
Ce2 O1ce2 O4b . . 2_556 121.5(2) ?
Ce2 O1ce2 O1d . . 1_556 57.3(2) ?
Ce2 O1ce2 O3d . . 2_556 60.70(18) ?
Ce2 O1ce2 O2f . . 2_556 118.4(4) ?
Ce2 O1ce2 H1o1ce2 . . . 120 ?
Ce2 O1ce2 H2o1ce2 . . . 120 ?
Ce2 O1ce2 H2o2ce2 . . 2_557 75.06 ?
O4b O1ce2 O1d 2_556 . 1_556 159.0(4) ?
O4b O1ce2 O3d 2_556 . 2_556 62.3(3) ?
O4b O1ce2 O2f 2_556 . 2_556 119.8(3) ?
O4b O1ce2 H1o1ce2 2_556 . . 1.47 ?
O4b O1ce2 H2o1ce2 2_556 . . 118.53 ?
O4b O1ce2 H2o2ce2 2_556 . 2_557 79.61 ?
O1d O1ce2 O3d 1_556 . 2_556 107.8(3) ?
O1d O1ce2 O2f 1_556 . 2_556 63.4(3) ?
O1d O1ce2 H1o1ce2 1_556 . . 158.65 ?
O1d O1ce2 H2o1ce2 1_556 . . 66.94 ?
O1d O1ce2 H2o2ce2 1_556 . 2_557 80.04 ?
O3d O1ce2 O2f 2_556 . 2_556 161.6(3) ?
O3d O1ce2 H1o1ce2 2_556 . . 60.83 ?
O3d O1ce2 H2o1ce2 2_556 . . 167.61 ?
O3d O1ce2 H2o2ce2 2_556 . 2_557 50.95 ?
O2f O1ce2 H1o1ce2 2_556 . . 121.26 ?
O2f O1ce2 H2o1ce2 2_556 . . 6.13 ?
O2f O1ce2 H2o2ce2 2_556 . 2_557 110.65 ?
H1o1ce2 O1ce2 H2o1ce2 . . . 120 ?
H1o1ce2 O1ce2 H2o2ce2 . . 2_557 78.99 ?
H2o1ce2 O1ce2 H2o2ce2 . . 2_557 116.67 ?
Ce2 O2ce2 O2b . . 2_546 121.8(3) ?
Ce2 O2ce2 O4c . . 2_546 54.37(15) ?
Ce2 O2ce2 O2c . . 2_546 53.95(19) ?
Ce2 O2ce2 O3d . . 1_556 61.8(2) ?
Ce2 O2ce2 O2e . . 1_556 121.3(3) ?
Ce2 O2ce2 H1o1ce2 . . 2_547 81.2 ?
Ce2 O2ce2 H1o2ce2 . . . 120 ?
Ce2 O2ce2 H2o2ce2 . . . 120 ?
O2b O2ce2 O4c 2_546 . 2_546 132.1(3) ?
O2b O2ce2 O2c 2_546 . 2_546 83.8(3) ?
O2b O2ce2 O3d 2_546 . 1_556 64.5(2) ?
O2b O2ce2 O2e 2_546 . 1_556 116.5(3) ?
O2b O2ce2 H1o1ce2 2_546 . 2_547 85.37 ?
O2b O2ce2 H1o2ce2 2_546 . . 118.15 ?
O2b O2ce2 H2o2ce2 2_546 . . 2.2 ?
O4c O2ce2 O2c 2_546 . 2_546 54.8(2) ?
O4c O2ce2 O3d 2_546 . 1_556 108.7(3) ?
O4c O2ce2 O2e 2_546 . 1_556 90.9(3) ?
O4c O2ce2 H1o1ce2 2_546 . 2_547 131.5 ?
O4c O2ce2 H1o2ce2 2_546 . . 86.35 ?
O4c O2ce2 H2o2ce2 2_546 . . 130.25 ?
O2c O2ce2 O3d 2_546 . 1_556 64.2(2) ?
O2c O2ce2 O2e 2_546 . 1_556 142.3(4) ?
O2c O2ce2 H1o1ce2 2_546 . 2_547 116.03 ?
O2c O2ce2 H1o2ce2 2_546 . . 137.19 ?
O2c O2ce2 H2o2ce2 2_546 . . 81.66 ?
O3d O2ce2 O2e 1_556 . 1_556 152.2(4) ?
O3d O2ce2 H1o1ce2 1_556 . 2_547 54.47 ?
O3d O2ce2 H1o2ce2 1_556 . . 157.2 ?
O3d O2ce2 H2o2ce2 1_556 . . 63.3 ?
O2e O2ce2 H1o1ce2 1_556 . 2_547 97.8 ?
O2e O2ce2 H1o2ce2 1_556 . . 5.19 ?
O2e O2ce2 H2o2ce2 1_556 . . 118.47 ?
H1o1ce2 O2ce2 H1o2ce2 2_547 . . 102.73 ?
H1o1ce2 O2ce2 H2o2ce2 2_547 . . 86.14 ?
H1o2ce2 O2ce2 H2o2ce2 . . . 120 ?
Ce4 O1ce4 O4c . . 4_565 111.6(3) ?
Ce4 O1ce4 O4d . . 4_555 56.2(2) ?
Ce4 O1ce4 O2g . . 4_555 96.6(3) ?
Ce4 O1ce4 O2ce4 . . . 56.3(3) ?
Ce4 O1ce4 O2ce4 . . 3_667 108.3(4) ?
O4c O1ce4 O4d 4_565 . 4_555 60.3(2) ?
O4c O1ce4 O2g 4_565 . 4_555 123.8(4) ?
O4c O1ce4 O2ce4 4_565 . . 141.1(6) ?
O4c O1ce4 O2ce4 4_565 . 3_667 90.7(4) ?
O4d O1ce4 O2g 4_555 . 4_555 106.3(4) ?
O4d O1ce4 O2ce4 4_555 . . 110.6(4) ?
O4d O1ce4 O2ce4 4_555 . 3_667 127.6(5) ?
O2g O1ce4 O2ce4 4_555 . . 95.0(4) ?
O2g O1ce4 O2ce4 4_555 . 3_667 125.9(4) ?
O2ce4 O1ce4 O2ce4 . . 3_667 64.3(4) ?
Ce4 O2ce4 O1a . . . 53.5(3) ?
Ce4 O2ce4 O2a . . . 76.5(3) ?
Ce4 O2ce4 O1ce4 . . . 55.9(3) ?
Ce4 O2ce4 O1ce4 . . 3_667 142.8(6) ?
Ce4 O2ce4 Ow2 . . 1_545 114.8(6) ?
O1a O2ce4 O2a . . . 44.9(3) ?
O1a O2ce4 O1ce4 . . . 77.9(4) ?
O1a O2ce4 O1ce4 . . 3_667 162.4(4) ?
O1a O2ce4 Ow2 . . 1_545 64.1(5) ?
O2a O2ce4 O1ce4 . . . 121.3(5) ?
O2a O2ce4 O1ce4 . . 3_667 122.9(4) ?
O2a O2ce4 Ow2 . . 1_545 72.8(4) ?
O1ce4 O2ce4 O1ce4 . . 3_667 115.7(4) ?
O1ce4 O2ce4 Ow2 . . 1_545 96.2(6) ?
O1ce4 O2ce4 Ow2 3_667 . 1_545 101.9(5) ?
Ce4 O3ce4 O1a . . . 54.5(2) ?
Ce4 O3ce4 O2d . . 4_555 52.5(3) ?
Ce4 O3ce4 O1f . . . 112.4(4) ?
Ce4 O3ce4 O4ce4 . . . 56.1(4) ?
Ce4 O3ce4 O4ce4 . . 3_666 135.0(7) ?
Ce4 O3ce4 Ow1 . . 3_666 99.4(5) ?
O1a O3ce4 O2d . . 4_555 53.5(3) ?
O1a O3ce4 O1f . . . 64.9(4) ?
O1a O3ce4 O4ce4 . . . 110.5(5) ?
O1a O3ce4 O4ce4 . . 3_666 138.5(7) ?
O1a O3ce4 Ow1 . . 3_666 113.4(5) ?
O2d O3ce4 O1f 4_555 . . 69.3(4) ?
O2d O3ce4 O4ce4 4_555 . . 83.6(5) ?
O2d O3ce4 O4ce4 4_555 . 3_666 167.0(6) ?
O2d O3ce4 Ow1 4_555 . 3_666 62.4(4) ?
O1f O3ce4 O4ce4 . . . 149.2(7) ?
O1f O3ce4 O4ce4 . . 3_666 109.4(6) ?
O1f O3ce4 Ow1 . . 3_666 78.3(5) ?
O4ce4 O3ce4 O4ce4 . . 3_666 93.7(6) ?
O4ce4 O3ce4 Ow1 . . 3_666 76.2(6) ?
O4ce4 O3ce4 Ow1 3_666 . 3_666 104.6(5) ?
Ce4 O4ce4 O4b . . 3_666 120.7(5) ?
Ce4 O4ce4 O4d . . 4_555 58.9(4) ?
Ce4 O4ce4 O4e . . 3_666 51.6(3) ?
Ce4 O4ce4 O3ce4 . . . 58.6(4) ?
Ce4 O4ce4 O3ce4 . . 3_666 131.1(5) ?
O4b O4ce4 O4d 3_666 . 4_555 65.3(3) ?
O4b O4ce4 O4e 3_666 . 3_666 141.7(7) ?
O4b O4ce4 O3ce4 3_666 . . 146.7(8) ?
O4b O4ce4 O3ce4 3_666 . 3_666 107.4(7) ?
O4d O4ce4 O4e 4_555 . 3_666 106.9(6) ?
O4d O4ce4 O3ce4 4_555 . . 94.8(7) ?
O4d O4ce4 O3ce4 4_555 . 3_666 166.9(7) ?
O4e O4ce4 O3ce4 3_666 . . 67.7(4) ?
O4e O4ce4 O3ce4 3_666 . 3_666 85.5(5) ?
O3ce4 O4ce4 O3ce4 . . 3_666 86.3(5) ?
O2c Ow1 O3e . . 3_666 107.8(5) ?
O2c Ow1 O3ce4 . . 3_666 149.6(5) ?
O2c Ow1 H1o2ce1 . . . 63.97 ?
O2c Ow1 H2o2ce1 . . . 102.22 ?
O3e Ow1 O3ce4 3_666 . 3_666 101.4(4) ?
O3e Ow1 H1o2ce1 3_666 . . 67.93 ?
O3e Ow1 H2o2ce1 3_666 . . 55.51 ?
O3ce4 Ow1 H1o2ce1 3_666 . . 137.87 ?
O3ce4 Ow1 H2o2ce1 3_666 . . 101 ?
H1o2ce1 Ow1 H2o2ce1 . . . 38.44 ?
C1a Ow2 O1b 1_565 . 2_556 89.9(5) ?
C1a Ow2 O2ce4 1_565 . 1_565 63.2(5) ?
C1a Ow2 H1o2ce2 1_565 . 1_565 141.84 ?
C1a Ow2 H2o2ce2 1_565 . 1_565 140.32 ?
O1b Ow2 O2ce4 2_556 . 1_565 148.9(6) ?
O1b Ow2 H1o2ce2 2_556 . 1_565 107.25 ?
O1b Ow2 H2o2ce2 2_556 . 1_565 67.17 ?
O2ce4 Ow2 H1o2ce2 1_565 . 1_565 88.17 ?
O2ce4 Ow2 H2o2ce2 1_565 . 1_565 123.82 ?
H1o2ce2 Ow2 H2o2ce2 1_565 . 1_565 40.1 ?

loop_
_geom_bond_atom_site_label_1
_geom_bond_atom_site_label_2
_geom_bond_site_symmetry_1
_geom_bond_site_symmetry_2
_geom_bond_distance
_geom_bond_publ_flag
Ce1 O2a . . 2.525(6) ?
Ce1 O3a . 2_556 2.767(7) ?
Ce1 O4a . . 2.765(9) ?
Ce1 O4a . 2_556 2.767(9) ?
Ce1 O1b . . 2.552(7) ?
Ce1 O3b . . 2.532(7) ?
Ce1 O1c . 2_546 2.502(7) ?
Ce1 O3c . 2_546 2.538(7) ?
Ce1 O1ce1 . . 2.505(7) ?
Ce1 O2ce1 . . 2.510(7) ?
Ce2 O2b . 1_556 2.515(7) ?
Ce2 O4b . 1_556 2.537(7) ?
Ce2 O4c . 2_546 2.553(7) ?
Ce2 O2c . 2_546 2.496(7) ?
Ce2 O1d . 1_556 2.523(6) ?
Ce2 O3d . 1_556 2.756(8) ?
Ce2 O3d . 2_556 2.763(8) ?
Ce2 O4d . 2_556 2.724(6) ?
Ce2 O1ce2 . . 2.525(8) ?
Ce2 O2ce2 . . 2.546(5) ?
Ce3 O1a . 1_565 2.534(9) ?
Ce3 O3a . 1_565 2.645(6) ?
Ce3 O2d . 4_565 2.558(7) ?
Ce3 O1e . 3_666 2.506(11) ?
Ce3 O3e . 3_666 2.457(11) ?
Ce3 O1f . 1_565 2.540(7) ?
Ce3 O2f . 3_666 2.585(7) ?
Ce3 O1g . 2_556 2.520(8) ?
Ce3 O2g . 4_565 2.562(7) ?
Ce4 O1a . . 2.516(8) ?
Ce4 O2d . 4_555 2.496(8) ?
Ce4 O4d . 4_555 2.582(6) ?
Ce4 O2e . 3_666 2.435(12) ?
Ce4 O4e . 3_666 2.432(10) ?
Ce4 O1ce4 . . 2.606(8) ?
Ce4 O2ce4 . . 2.617(11) ?
Ce4 O3ce4 . . 2.627(11) ?
Ce4 O4ce4 . . 2.552(16) ?
C1a C2a . . 1.491(14) ?
C1a O1a . . 1.254(10) ?
C1a O2a . . 1.250(14) ?
C1a O3a . . 2.392(15) ?
C1a O4a . . 2.371(10) ?
C1a Ow2 . 1_545 2.942(17) ?
C2a O1a . . 2.356(10) ?
C2a O2a . . 2.354(15) ?
C2a O3a . . 1.274(14) ?
C2a O4a . . 1.266(10) ?
O1a O2a . . 2.208(11) ?
O1a O3a . . 2.709(11) ?
O1a O2d . 4_555 2.624(8) ?
O1a O1f . . 2.991(11) ?
O1a O2ce4 . . 2.932(17) ?
O1a O3ce4 . . 2.850(14) ?
O2a O4a . . 2.684(11) ?
O2a O3b . . 2.906(9) ?
O2a O3c . 2_546 2.853(11) ?
O2a O2ce1 . . 2.769(13) ?
O2a O2ce4 . . 2.850(12) ?
O2a H2o2ce1 . . 2.4743 ?
O3a O4a . . 2.222(11) ?
O3a O1b . 2_546 2.995(9) ?
O3a O1g . 2_546 2.969(10) ?
O3a H2o1ce1 . 2_546 2.7214 ?
O4a O1b . 2_546 2.984(11) ?
O4a O3c . 1_545 2.905(10) ?
O4a O1ce1 . . 2.944(8) ?
O4a O2ce1 . 2_546 2.912(8) ?
O4a H1o1ce1 . . 2.6286 ?
O4a H1o2ce1 . 2_546 2.7138 ?
C1b C2b . . 1.544(14) ?
C1b O1b . . 1.250(11) ?
C1b O2b . . 1.245(11) ?
C1b O3b . . 2.435(13) ?
C1b O4b . . 2.386(12) ?
C1b H2o2ce2 . 2_556 2.6048 ?
C2b O1b . . 2.408(12) ?
C2b O2b . . 2.357(13) ?
C2b O3b . . 1.280(12) ?
C2b O4b . . 1.242(10) ?
C2b H1o1ce2 . 2_546 2.4434 ?
O1b O2b . . 2.228(9) ?
O1b O3b . . 2.764(12) ?
O1b O2ce1 . . 2.916(7) ?
O1b Ow2 . 2_546 2.747(18) ?
O1b H1o2ce1 . . 2.8078 ?
O2b O4b . . 2.641(12) ?
O2b O1d . . 2.890(10) ?
O2b O3d . 2_555 2.953(10) ?
O2b O2ce2 . 2_556 2.734(10) ?
O2b H2o2ce2 . 2_556 1.6356 ?
O3b O4b . . 2.222(9) ?
O3b H1o1ce2 . 2_546 2.7489 ?
O4b O3d . . 2.933(10) ?
O4b O1ce2 . 2_546 2.762(14) ?
O4b O4ce4 . 3_666 2.876(11) ?
O4b H1o1ce2 . 2_546 1.6625 ?
C1c C2c . . 1.580(13) ?
C1c O1c . . 1.262(11) ?
C1c O3c . . 2.361(12) ?
C1c O4c . . 2.411(12) ?
C1c O2c . . 1.258(10) ?
C1c H1o2ce1 . . 2.6203 ?
C2c O1c . . 2.419(12) ?
C2c O3c . . 1.226(10) ?
C2c O4c . . 1.255(10) ?
C2c O2c . . 2.430(12) ?
C2c H1o1ce1 . 1_565 2.4685 ?
O1c O3c . . 2.637(11) ?
O1c O2c . . 2.249(9) ?
O1c O2ce1 . . 2.819(13) ?
O1c H1o2ce1 . . 1.7623 ?
O3c O4c . . 2.248(9) ?
O3c O1ce1 . 1_565 2.870(14) ?
O3c H1o1ce1 . 1_565 1.776 ?
O4c O2c . . 2.710(11) ?
O4c O4d . 1_565 2.875(9) ?
O4c O2ce2 . 2_556 2.979(10) ?
O4c O1ce4 . 4_464 2.863(11) ?
O4c H1o1ce1 . 1_565 2.8378 ?
O2c O1d . 2_555 2.977(9) ?
O2c O2ce2 . 2_556 2.910(9) ?
O2c Ow1 . . 2.814(13) ?
O2c H2o2ce2 . 2_556 2.9582 ?
C1d C2d . . 1.509(13) ?
C1d O1d . . 1.240(13) ?
C1d O2d . . 1.261(9) ?
C1d O3d . . 2.351(9) ?
C1d O4d . . 2.407(13) ?
C2d O1d . . 2.376(13) ?
C2d O2d . . 2.361(9) ?
C2d O3d . . 1.243(9) ?
C2d O4d . . 1.278(13) ?
O1d O2d . . 2.207(10) ?
O1d O3d . . 2.681(10) ?
O1d O2f . 2_555 2.949(9) ?
O1d O1ce2 . 1_554 2.722(13) ?
O1d H2o1ce2 . 1_554 2.5047 ?
O2d O4d . . 2.699(10) ?
O2d O2g . . 2.772(10) ?
O2d O3ce4 . 4_454 2.974(15) ?
O3d O4d . . 2.224(10) ?
O3d O1ce2 . 2_546 2.905(8) ?
O3d O2ce2 . 1_554 2.802(9) ?
O3d H1o1ce2 . 2_546 2.5565 ?
O3d H2o2ce2 . 1_554 2.5085 ?
O4d O1ce4 . 4_454 2.857(10) ?
O4d O4ce4 . 4_454 2.697(17) ?
O4d H1o2ce2 . 2_546 2.9497 ?
C1e C2e . . 1.559(14) ?
C1e O1e . . 1.213(18) ?
C1e O2e . . 1.341(18) ?
C1e O3e . . 2.365(14) ?
C1e O4e . . 2.444(15) ?
C1e H1o2ce2 . 1_554 2.3732 ?
C2e O1e . . 2.406(15) ?
C2e O2e . . 2.445(14) ?
C2e O3e . . 1.207(17) ?
C2e O4e . . 1.319(18) ?
C2e H2o2ce1 . 3_666 2.4238 ?
O1e O2e . . 2.269(17) ?
O1e O3e . . 2.714(12) ?
O1e O2f . . 2.924(13) ?
O1e O1g . 4_554 2.808(11) ?
O1e H1o2ce2 . 1_554 2.6695 ?
O2e O4e . . 2.703(12) ?
O2e O2ce2 . 1_554 2.714(10) ?
O2e H1o2ce2 . 1_554 1.6215 ?
O3e O4e . . 2.263(16) ?
O3e O2f . . 2.927(12) ?
O3e Ow1 . 3_666 2.751(15) ?
O3e H2o1ce1 . 4_554 2.5963 ?
O3e H2o2ce1 . 3_666 2.6459 ?
O4e O2ce1 . 3_666 2.771(7) ?
O4e O4ce4 . 3_666 2.973(14) ?
O4e H2o2ce1 . 3_666 1.6924 ?
C1f C1f . 3_656 1.603(13) ?
C1f O1f . . 1.263(11) ?
C1f O1f . 3_656 2.442(12) ?
C1f O2f . . 1.246(10) ?
C1f O2f . 3_656 2.424(11) ?
C1f H2o1ce2 . 2_546 2.5243 ?
O1f O2f . . 2.250(9) ?
O1f O2f . 3_656 2.711(11) ?
O1f O3ce4 . . 2.724(18) ?
O1f H2o1ce2 . 2_546 2.7972 ?
O2f O1ce2 . 2_546 2.883(8) ?
O2f H2o1ce2 . 2_546 1.7934 ?
C1g C1g . 3_566 1.598(14) ?
C1g O1g . . 1.255(10) ?
C1g O1g . 3_566 2.442(11) ?
C1g O2g . . 1.242(12) ?
C1g O2g . 3_566 2.410(13) ?
C1g H2o1ce1 . . 2.8173 ?
O1g O2g . . 2.235(10) ?
O1g O2g . 3_566 2.709(12) ?
O1g O1ce1 . . 2.838(9) ?
O1g H2o1ce1 . . 1.7719 ?
O2g O1ce4 . 4_454 2.780(15) ?
O1ce1 H1o1ce1 . . 1.1 ?
O1ce1 H2o1ce1 . . 1.1 ?
O2ce1 H1o1ce1 . 2_556 2.9557 ?
O2ce1 H1o2ce1 . . 1.1 ?
O2ce1 H2o2ce1 . . 1.1 ?
O1ce2 H1o1ce2 . . 1.1 ?
O1ce2 H2o1ce2 . . 1.1 ?
O1ce2 H2o2ce2 . 2_557 2.9267 ?
O2ce2 H1o1ce2 . 2_547 2.7835 ?
O2ce2 H1o2ce2 . . 1.1 ?
O2ce2 H2o2ce2 . . 1.1 ?
O1ce4 O2ce4 . . 2.913(13) ?
O1ce4 O2ce4 . 3_667 2.965(17) ?
O2ce4 Ow2 . 1_545 2.94(2) ?
O3ce4 O4ce4 . . 2.79(2) ?
O3ce4 O4ce4 . 3_666 2.74(2) ?
O3ce4 Ow1 . 3_666 2.900(19) ?
Ow1 H1o2ce1 . . 2.8641 ?
Ow1 H2o2ce1 . . 2.9212 ?
Ow2 H1o2ce2 . 1_565 2.6866 ?
Ow2 H2o2ce2 . 1_565 2.852 ?

loop_
_reflns_scale_group_code
_reflns_scale_meas_intensity
1 956.127
2 962.408
3 1014.395
4 1047.853
5 1040.878
6 1068.966
7 1102.398
8 1085.970
9 1050.280
10 1110.783
11 1101.635
12 1125.370
13 1157.286
14 1093.779
15 1184.548
16 1233.607
17 1171.296
18 1286.673
19 1328.389
20 1330.434
21 1326.963
22 1360.831
23 1407.774
24 1450.391
25 1505.976
26 1535.052
27 1521.438
28 1595.371
29 1575.517
30 1555.393
31 1518.335
32 1510.067
33 1471.441
34 1471.134
35 1483.407
36 1450.673
38 1422.619
39 1374.953
40 1369.023
41 1307.678
42 1228.585
43 1199.198
44 1184.612
45 1166.872
46 1157.756
47 1139.571
48 1112.023
49 1114.896
50 1087.147
51 1083.463
52 1043.690
53 987.607
54 888.760
55 886.111
